data_7714528
loop_
_publ_author_name
'Shelyganov, Pavel'
'El Sayed Moussa, Mehdi'
'Seidl, Michael'
'Zimmermann, Lisa'
'Silva, Wagner'
'Scheer, Manfred'

_publ_section_title
;
 Novel synthetic route towards heteroleptic pnictogen-rich
 organometallic-inorganic coordination compounds
;
_journal_name_full 'Dalton Transactions'
_journal_paper_doi 10.1039/D3DT03490A
_journal_year 2023
_chemical_formula_moiety 'C56 H40 As3.24 Cu2 Mo8 O16 P4.76, 2(Al C16 F36 O4), 2(C7 H8)'
_chemical_formula_sum 'C102 H56 Al2 As3.24 Cu2 F72 Mo8 O24 P4.76'
_chemical_formula_weight 4372.18
_space_group_crystal_system monoclinic
_space_group_IT_number 14
_space_group_name_Hall '-P 2ybc'
_space_group_name_H-M_alt 'P 1 21/c 1'
_atom_sites_solution_hydrogens geom
_atom_sites_solution_primary dual
_audit_creation_date 2021-02-18
_audit_creation_method
;
Olex2 1.3-alpha
(compiled 2020.11.12 svn.r5f609507 for OlexSys, GUI svn.r6270)
;
_audit_update_record
;
2023-10-12 deposited with the CCDC.	2023-11-17 downloaded from the CCDC.
;
_cell_angle_alpha 90
_cell_angle_beta 111.6100(10)
_cell_angle_gamma 90
_cell_formula_units_Z 2
_cell_length_a 16.6487(2)
_cell_length_b 23.0766(2)
_cell_length_c 19.1463(2)
_cell_measurement_reflns_used 40903
_cell_measurement_temperature 123.01(10)
_cell_measurement_theta_max 66.6070
_cell_measurement_theta_min 4.5370
_cell_volume 6838.89(13)
_computing_cell_refinement 'CrysAlisPro 1.171.41.90a (Rigaku OD, 2020)'
_computing_data_collection 'CrysAlisPro 1.171.41.90a (Rigaku OD, 2020)'
_computing_data_reduction 'CrysAlisPro 1.171.41.90a (Rigaku OD, 2020)'
_computing_molecular_graphics 'Olex2 1.3-alpha (Dolomanov et al., 2009)'
_computing_publication_material 'Olex2 1.3-alpha (Dolomanov et al., 2009)'
_computing_structure_refinement 'SHELXL 2018/3 (Sheldrick, 2015)'
_computing_structure_solution 'SHELXT  (Sheldrick, 2015)'
_diffrn_ambient_environment N~2~
_diffrn_ambient_temperature 123.01(10)
_diffrn_detector 'CCD plate'
_diffrn_detector_area_resol_mean 4.2047
_diffrn_detector_type TitanS2
_diffrn_measured_fraction_theta_full 0.994
_diffrn_measured_fraction_theta_max 0.994
_diffrn_measurement_details
;
List of Runs (angles in degrees, time in seconds):

  # Type    Start    End  Width  t~exp~   \w     \q     \k     \f   Frames
#--------------------------------------------------------------------------
  1  \w    -51.00 -26.00   1.00    3.17    --  -43.23  78.00  33.00   25
  2  \w    -16.00  44.00   1.00    3.17    --   43.23 -78.00 -91.00   60
  3  \w     41.00  66.00   1.00    9.99    --   86.50 -78.00 -91.00   25
  4  \w     96.00 121.00   1.00    9.99    --   86.50  78.00  33.00   25
  5  \w    -69.00 -20.00   1.00    9.99    --  -90.00  78.00  33.00   49
  6  \w   -129.00-104.00   1.00    9.99    --  -90.00 -78.00 -91.00   25
  7  \w    -69.00  26.00   1.00    3.17    --  -43.23  57.00 -30.00   95
  8  \w     -7.00  18.00   1.00    3.17    --  -43.23  37.00  60.00   25
  9  \w     19.00 114.00   1.00    3.17    --   43.23  37.00  30.00   95
 10  \w   -130.00-104.00   1.00    9.99    --  -90.00 -77.00   0.00   26
 11  \w   -164.00-103.00   1.00    9.99    --  -90.00 -77.00  30.00   61
 12  \w   -173.00-119.00   1.00    9.99    --  -90.00 -94.00 -60.00   54
 13  \w    -92.00 -34.00   1.00    9.99    --  -90.00  45.00  30.00   58
 14  \w    -66.00 -40.00   1.00    9.99    --  -90.00  61.00  30.00   26
 15  \w   -113.00 -25.00   1.00    9.99    --  -90.00  25.00-159.21   88
 16  \w   -122.00 -77.00   1.00    9.99    --  -90.00  77.00  90.00   45
 17  \w   -120.00 -88.00   1.00    9.99    --  -90.00  15.00  30.00   32
 18  \w    -68.00 -21.00   1.00    9.99    --  -90.00  15.00  30.00   47
 19  \w   -124.00 -97.00   1.00    9.99    --  -90.00-125.00 150.00   27
 20  \w   -117.00 -81.00   1.00    9.99    --  -90.00  61.00 150.00   36
 21  \w   -127.00-102.00   1.00    9.99    --  -90.00   0.00 -60.00   25
 22  \w    -52.00 -26.00   1.00    9.99    --  -90.00  61.00 150.00   26
 23  \w    -72.00 -21.00   1.00    9.99    --  -90.00   0.00 -60.00   51
 24  \w   -109.00 -84.00   1.00    9.99    --  -90.00  61.00  60.00   25
 25  \w    -66.00 -28.00   1.00    9.99    --  -90.00  61.00  60.00   38
 26  \w   -167.00-142.00   1.00    9.99    --  -90.00 -94.00-180.00   25
 27  \w   -163.00-123.00   1.00    9.99    --  -90.00-125.00 120.00   40
 28  \w    -43.00 -16.00   1.00    9.99    --  -90.00  77.00  90.00   27
 29  \w   -124.00 -36.00   1.00    9.99    --  -90.00  88.00 -29.84   88
 30  \w   -151.00-126.00   1.00    9.99    --  -90.00 -94.00   0.00   25
 31  \w   -103.00 -78.00   1.00    9.99    --  -90.00 125.00 150.00   25
 32  \w   -127.00 -97.00   1.00    9.99    --  -90.00 145.00  87.44   30
 33  \w   -161.00-136.00   1.00    9.99    --  -90.00-125.00  90.00   25
 34  \w    -94.00 -68.00   1.00    9.99    --  -90.00  61.00 -30.00   26
 35  \w   -109.00 -84.00   1.00    9.99    --  -90.00  30.00 -90.00   25
 36  \w   -136.00-108.00   1.00    9.99    --  -90.00-125.00  60.00   28
;
_diffrn_measurement_device 'four-circle diffractometer'
_diffrn_measurement_device_type 'SuperNova, Dualflex, TitanS2'
_diffrn_measurement_method '\w scans'
_diffrn_orient_matrix_type 'CrysAlisPro convention (1999,Acta A55,543-557)'
_diffrn_orient_matrix_UB_11 0.0508693000
_diffrn_orient_matrix_UB_12 0.0494849000
_diffrn_orient_matrix_UB_13 -0.0187667000
_diffrn_orient_matrix_UB_21 0.0853927000
_diffrn_orient_matrix_UB_22 -0.0274765000
_diffrn_orient_matrix_UB_23 0.0520992000
_diffrn_orient_matrix_UB_31 0.0048833000
_diffrn_orient_matrix_UB_32 -0.0354435000
_diffrn_orient_matrix_UB_33 -0.0664767000
_diffrn_radiation_monochromator mirror
_diffrn_radiation_probe x-ray
_diffrn_radiation_type 'Cu K\a'
_diffrn_radiation_wavelength 1.54184
_diffrn_reflns_av_R_equivalents 0.0918
_diffrn_reflns_av_unetI/netI 0.0494
_diffrn_reflns_Laue_measured_fraction_full 0.994
_diffrn_reflns_Laue_measured_fraction_max 0.994
_diffrn_reflns_limit_h_max 19
_diffrn_reflns_limit_h_min -19
_diffrn_reflns_limit_k_max 24
_diffrn_reflns_limit_k_min -27
_diffrn_reflns_limit_l_max 19
_diffrn_reflns_limit_l_min -22
_diffrn_reflns_number 66757
_diffrn_reflns_point_group_measured_fraction_full 0.994
_diffrn_reflns_point_group_measured_fraction_max 0.994
_diffrn_reflns_theta_full 66.694
_diffrn_reflns_theta_max 66.694
_diffrn_reflns_theta_min 3.438
_diffrn_source 'micro-focus sealed X-ray tube'
_diffrn_source_type 'SuperNova (Cu) X-ray Source'
_exptl_absorpt_coefficient_mu 9.157
_exptl_absorpt_correction_T_max 0.520
_exptl_absorpt_correction_T_min 0.106
_exptl_absorpt_correction_type gaussian
_exptl_absorpt_process_details
;
CrysAlisPro 1.171.41.90a (Rigaku Oxford Diffraction, 2020)
Numerical absorption correction based on gaussian integration over
a multifaceted crystal model
Empirical absorption correction using spherical harmonics,
implemented in SCALE3 ABSPACK scaling algorithm.
;
_exptl_crystal_colour red
_exptl_crystal_colour_primary red
_exptl_crystal_density_diffrn 2.123
_exptl_crystal_description block
_exptl_crystal_F_000 4213
_exptl_crystal_size_max 0.411
_exptl_crystal_size_mid 0.306
_exptl_crystal_size_min 0.223
_refine_diff_density_max 1.040
_refine_diff_density_min -1.031
_refine_diff_density_rms 0.157
_refine_ls_extinction_method none
_refine_ls_goodness_of_fit_ref 1.046
_refine_ls_hydrogen_treatment constr
_refine_ls_matrix_type full
_refine_ls_number_parameters 1776
_refine_ls_number_reflns 12040
_refine_ls_number_restraints 1302
_refine_ls_restrained_S_all 1.070
_refine_ls_R_factor_all 0.0529
_refine_ls_R_factor_gt 0.0500
_refine_ls_shift/su_max 0.001
_refine_ls_shift/su_mean 0.000
_refine_ls_structure_factor_coef Fsqd
_refine_ls_weighting_details 'w=1/[\s^2^(Fo^2^)+(0.0962P)^2^+8.3638P] where P=(Fo^2^+2Fc^2^)/3'
_refine_ls_weighting_scheme calc
_refine_ls_wR_factor_gt 0.1346
_refine_ls_wR_factor_ref 0.1386
_reflns_Friedel_coverage 0.000
_reflns_number_gt 11151
_reflns_number_total 12040
_reflns_threshold_expression 'I > 2\s(I)'
_cod_data_source_file d3dt03490a2.cif
_cod_data_source_block psh_194_pr_b_mp_abs
_cod_database_code 7714528
_shelx_shelxl_version_number 2018/3
_chemical_oxdiff_formula Mo4As2P2AlO12F36C51
_shelx_space_group_comment
;
The symmetry employed for this shelxl refinement is uniquely defined
by the following loop, which should always be used as a source of
symmetry information in preference to the above space-group names.
They are only intended as comments.
;
_shelx_estimated_absorpt_t_max 0.235
_shelx_estimated_absorpt_t_min 0.117
_reflns_odcompleteness_completeness 98.56
_reflns_odcompleteness_iscentric 1
_reflns_odcompleteness_theta 66.97
_olex2_refinement_description
;
1. Fixed Uiso
 At 1.2 times of:
  All C(H) groups, All C(H,H) groups
 At 1.5 times of:
  All C(H,H,H) groups
2. Restrained distances
 C38C-C37A \\sim C38A-C37A \\sim C38B-C37B \\sim C40C-C37A \\sim C40A-C37A
\\sim C40B-C37B \\sim C39A-
 C37A \\sim C39B-C37B
 with sigma of 0.02
 C46-C45B \\sim C46-C45A
 with sigma of 0.02
 C47A-C46 \\sim C47B-C46 \\sim C48A-C47A \\sim C48B-C47B \\sim C49A-C48A \\sim
C49B-C48B \\sim C50A-
 C49A \\sim C50B-C49B \\sim C51A-C50A \\sim C51B-C50B \\sim C51A-C46 \\sim
C51B-C46
 with sigma of 0.02
 O12A-C41A \\sim O12B-C41B
 with sigma of 0.02
 F22B-C39B \\sim F24B-C39B \\sim F23B-C39B
 with sigma of 0.02
 F24B-F22B \\sim F22B-F23B \\sim F23B-F24B
 with sigma of 0.02
 F35C-C44C \\sim F36B-C44B \\sim F34C-C44C \\sim F36C-C44C \\sim F35B-C44B
\\sim F34B-C44B
 with sigma of 0.02
 C41B-F36B \\sim C41B-F34B \\sim C41B-F35B
 with sigma of 0.02
 F7B-C32B \\sim F8B-C32B \\sim F9B-C32B
 with sigma of 0.02
 F26C-F27C \\sim F27C-F25C \\sim F25C-F26C
 with sigma of 0.02
 C41A-C44C \\sim C44A-C41A \\sim C41A-C42A \\sim C41A-C42C \\sim C41A-C43C
\\sim C43A-C41A \\sim C41B-
 C44B \\sim C41B-C43B \\sim C41B-C42B
 with sigma of 0.02
 C33A-C36A \\sim C35B-C33B \\sim C33A-C35A \\sim C34A-C33A \\sim C34B-C33B
\\sim C36B-C33B
 with sigma of 0.02
 C42C-C41A \\sim C42A-C41A \\sim C42B-C41B \\sim C43C-C41A \\sim C43A-C41A
\\sim C43B-C41B \\sim C44C-
 C41A \\sim C44B-C41B \\sim C44A-C41A
 with sigma of 0.02
 F19C-C38C \\sim F21C-C38C \\sim F20C-C38C
 with sigma of 0.02
 F12B-C34B \\sim F10B-C34B \\sim F11B-C34B
 with sigma of 0.02
 F20C-F21C \\sim F21C-F19C \\sim F19C-F20C
 with sigma of 0.02
 F19B-C38B \\sim F20B-C38B \\sim F21B-C38B
 with sigma of 0.02
 F27B-C40B \\sim F25B-C40B \\sim F26B-C40B
 with sigma of 0.02
 F26A-C40A \\sim F25A-C40A \\sim F27A-C40A
 with sigma of 0.02
 F25C-C40C \\sim F27C-C40C \\sim F26C-C40C
 with sigma of 0.02
 C5B-C1 \\sim C5B-C4B \\sim C4B-C3B \\sim C2-C3B \\sim C2-C1
 with sigma of 0.02
3. Restrained planarity
 C5B, C1, C2, C3B, H1B, H2B
 with sigma of 0.1
 C1, C2, C3A, C5A, H1A, H2A
 with sigma of 0.1
4. Uiso/Uaniso restraints and constraints
C51B \\sim C51A \\sim C50B \\sim C50A \\sim C49B \\sim C49A \\sim C48B \\sim
C48A \\sim C47B \\sim C47A \\sim C46 \\sim C45A \\sim C45B: within 1.7A with
sigma of 0.01 and sigma for terminal atoms of 0.02 within 1.7A
P4 \\sim P3 \\sim As1 \\sim As2: within 2.4A with sigma of 0.005 and sigma for
terminal atoms of 0.01 within 2.4A
C39B \\sim F24B \\sim F22B \\sim F23B \\sim C38B \\sim F20B \\sim F21B \\sim
F19B \\sim C40B \\sim F27B \\sim F25B \\sim F26B: within 1.9A with sigma of
0.01 and sigma for terminal atoms of 0.01 within 1.9A
C38C \\sim F20C \\sim F21C \\sim F19C \\sim C40C \\sim F26C \\sim F27C \\sim
F25C: within 1.9A with sigma of 0.01 and sigma for terminal atoms of 0.01
within 1.9A
C39A \\sim F24A \\sim F22A \\sim F23A \\sim C38A \\sim F20A \\sim F21A \\sim
F19A \\sim C40A \\sim F27A \\sim F25A \\sim F26A: within 1.9A with sigma of
0.01 and sigma for terminal atoms of 0.01 within 1.9A
C41A \\sim C44A \\sim F35A \\sim F36A \\sim F34A \\sim C43A \\sim F32A \\sim
F33A \\sim F31A \\sim C42A \\sim F30A \\sim F28A \\sim F29A: within 1.9A with
sigma of 0.01 and sigma for terminal atoms of 0.01 within 1.9A
C44B \\sim F36B \\sim F34B \\sim F35B \\sim C43B \\sim F32B \\sim F33B \\sim
F31B \\sim C42B \\sim F29B \\sim F30B \\sim F28B: within 1.9A with sigma of
0.01 and sigma for terminal atoms of 0.01 within 1.9A
O11B \\sim O11A \\sim C37B \\sim C37A \\sim C40B \\sim C40A \\sim C40C \\sim
C38B \\sim C38A \\sim C38C \\sim C39A \\sim C39B: within 1.9A with sigma of
0.01 and sigma for terminal atoms of 0.02 within 1.9A
C33B \\sim C36B \\sim F17B \\sim F18B \\sim F16B \\sim C34B \\sim F10B \\sim
F12B \\sim F11B \\sim C35B \\sim F15B \\sim F13B \\sim F14B \\sim C33A: within
1.9A with sigma of 0.01 and sigma for terminal atoms of 0.01 within 1.9A
C44C \\sim F36C \\sim F34C \\sim F35C \\sim C43C \\sim F32C \\sim F33C \\sim
F31C \\sim C42C \\sim F29C \\sim F30C \\sim F28C: within 1.9A with sigma of
0.01 and sigma for terminal atoms of 0.01 within 1.9A
C41B \\sim C41A \\sim C42A \\sim C42C \\sim C42B \\sim C43C \\sim C43A \\sim
C43B \\sim C44C \\sim C44A \\sim C44B: within 1.9A with sigma of 0.01 and sigma
for terminal atoms of 0.02 within 1.9A
F18A \\sim C36A \\sim F16A \\sim F17A \\sim C33A: within 1.9A with sigma of
0.01 and sigma for terminal atoms of 0.02 within 1.9A
O11A \\sim O11B: within 1.9A with sigma of 0.01 and sigma for terminal atoms of
0.01 within 1.9A
F7B \\sim C32B \\sim F9B \\sim F8B \\sim C29 \\sim F6B \\sim C31B \\sim F5B
\\sim F4B \\sim F1B \\sim F3B \\sim C30B \\sim F2B: within 1.9A with sigma of
0.005 and sigma for terminal atoms of 0.01 within 1.9A
C1 \\sim C2 \\sim C3B \\sim C5B \\sim C4B \\sim C6A \\sim C4A \\sim C6B \\sim
O1B: within 1.9A with sigma of 0.01 and sigma for terminal atoms of 0.02 within
1.9A
Uanis(O12B) \\sim Ueq: with sigma of 0.005 and sigma for terminal atoms of 0.008
5. Others
 Fixed Sof: As1(0.81) As2(0.81) H1A(0.75) H1B(0.25) O1A(0.75) H2A(0.75)
 H2B(0.25) C4A(0.75) H4A(0.75) C6A(0.75) C5A(0.75) H5A(0.75) C3A(0.75)
 H3A(0.75) O12A(0.73) C41A(0.73) C44A(0.41) F35A(0.41) F36A(0.41) F34A(0.41)
 C43A(0.41) F32A(0.41) F33A(0.41) F31A(0.41) C42A(0.41) F30A(0.41) F28A(0.41)
 F29A(0.41) O11A(0.76) C37A(0.76) C39A(0.76) F24A(0.76) F22A(0.76) F23A(0.76)
 C38A(0.46) F20A(0.46) F21A(0.46) F19A(0.46) C40A(0.46) F27A(0.46) F25A(0.46)
 F26A(0.46) O10A(0.75) C33A(0.75) C34A(0.75) F11A(0.75) F12A(0.75) F10A(0.75)
 C36A(0.75) F17A(0.75) F18A(0.75) F16A(0.75) C35A(0.75) F14A(0.75) F15A(0.75)
 F13A(0.75) O9A(0.75) C32A(0.75) F9A(0.75) F7A(0.75) F8A(0.75) C31A(0.75)
 F4A(0.75) F5A(0.75) F6A(0.75) C30A(0.75) F2A(0.75) F3A(0.75) F1A(0.75)
 C45A(0.55) H45A(0.55) H45B(0.55) H45C(0.55) C47A(0.55) H47A(0.55) C48A(0.55)
 H48A(0.55) C49A(0.55) H49A(0.55) C50A(0.55) H50A(0.55) C51A(0.55) H51A(0.55)
 O12B(0.27) C44B(0.27) F36B(0.27) F34B(0.27) F35B(0.27) C43B(0.27) F32B(0.27)
 F33B(0.27) F31B(0.27) C42B(0.27) F29B(0.27) F30B(0.27) F28B(0.27) O11B(0.24)
 C37B(0.24) C39B(0.24) F24B(0.24) F22B(0.24) F23B(0.24) C38B(0.24) F20B(0.24)
 F21B(0.24) F19B(0.24) C40B(0.24) F27B(0.24) F25B(0.24) F26B(0.24) O9B(0.25)
 C32B(0.25) F9B(0.25) F7B(0.25) F8B(0.25) C31B(0.25) F5B(0.25) F6B(0.25)
 F4B(0.25) C30B(0.25) F3B(0.25) F1B(0.25) F2B(0.25) O10B(0.25) C33B(0.25)
 C36B(0.25) F18B(0.25) F16B(0.25) F17B(0.25) C35B(0.25) F14B(0.25) F15B(0.25)
 F13B(0.25) C34B(0.25) F11B(0.25) F12B(0.25) F10B(0.25) C4B(0.25) H4B(0.25)
 C5B(0.25) H5B(0.25) C3B(0.25) H3B(0.25) C6B(0.25) O1B(0.25) C38C(0.3)
 F20C(0.3) F21C(0.3) F19C(0.3) C40C(0.3) F26C(0.3) F27C(0.3) F25C(0.3)
 C44C(0.32) F36C(0.32) F34C(0.32) F35C(0.32) C43C(0.32) F32C(0.32) F33C(0.32)
 F31C(0.32) C42C(0.32) F29C(0.32) F30C(0.32) F28C(0.32) C48B(0.45) H48B(0.45)
 C50B(0.45) H50B(0.45) C49B(0.45) H49B(0.45) C51B(0.45) H51B(0.45) C47B(0.45)
 H47B(0.45) C45B(0.45) H45D(0.45) H45E(0.45) H45F(0.45) C41B(0.27) P3(0.19)
 P4(0.19)
6.a Ternary CH refined with riding coordinates:
 C1(H1A), C1(H1B), C2(H2A), C2(H2B), C4B(H4B)
6.b Aromatic/amide H refined with riding coordinates:
 C25(H25), C15(H15), C17(H17), C26(H26), C18(H18), C11(H11), C16(H16), C9(H9),
 C8(H8), C12(H12), C22(H22), C4A(H4A), C24(H24), C19(H19), C10(H10), C5A(H5A),
 C23(H23), C3A(H3A), C47A(H47A), C48A(H48A), C49A(H49A), C50A(H50A), C51A(H51A),
  C5B(H5B), C3B(H3B), C48B(H48B), C50B(H50B), C49B(H49B), C51B(H51B), C47B(H47B)
6.c Idealised Me refined as rotating group:
 C45A(H45A,H45B,H45C), C45B(H45D,H45E,H45F)
;
_olex2_submission_special_instructions 'No special instructions were received'
_oxdiff_exptl_absorpt_empirical_details
;
Empirical correction (ABSPACK) includes:
- Absorption correction using spherical harmonics
- Frame scaling
;
_oxdiff_exptl_absorpt_empirical_full_max 4.863
_oxdiff_exptl_absorpt_empirical_full_min 0.298

loop_
_space_group_symop_operation_xyz
'x, y, z'
'-x, y+1/2, -z+1/2'
'-x, -y, -z'
'x, -y-1/2, z-1/2'

loop_
_atom_site_label
_atom_site_type_symbol
_atom_site_fract_x
_atom_site_fract_y
_atom_site_fract_z
_atom_site_U_iso_or_equiv
_atom_site_adp_type
_atom_site_occupancy
_atom_site_site_symmetry_order
_atom_site_calc_flag
_atom_site_refinement_flags_posn
_atom_site_refinement_flags_adp
_atom_site_refinement_flags_occupancy
_atom_site_disorder_assembly
_atom_site_disorder_group
Mo1 Mo 0.55456(2) 0.45280(2) 0.71286(2) 0.02700(12) Uani 1 1 d . . . . .
Mo4 Mo 0.24922(2) 0.71539(2) 0.47078(2) 0.02812(12) Uani 1 1 d . . . . .
Mo3 Mo 0.25745(2) 0.65192(2) 0.61418(2) 0.02900(12) Uani 1 1 d . . . . .
Mo2 Mo 0.67912(3) 0.53270(2) 0.67408(2) 0.03149(12) Uani 1 1 d . . . . .
As1 As 0.38510(17) 0.66569(10) 0.57136(19) 0.0250(4) Uani 0.81 1 d . U P A 1
As2 As 0.2689(2) 0.60624(13) 0.49302(19) 0.0258(4) Uani 0.81 1 d . U P A 1
Cu1 Cu 0.41905(4) 0.57626(3) 0.51769(3) 0.02627(16) Uani 1 1 d . . . . .
P1 P 0.52036(8) 0.52739(5) 0.61133(6) 0.0288(3) Uani 1 1 d . . . . .
P2 P 0.58509(8) 0.45348(5) 0.59674(6) 0.0274(2) Uani 1 1 d . . . . .
Al1 Al 0.22221(9) 0.12276(6) 0.40627(7) 0.0294(3) Uani 1 1 d . . . . .
O5 O 0.3090(3) 0.52316(17) 0.6595(2) 0.0524(10) Uani 1 1 d . . . . .
O7 O 0.3715(3) 0.71037(18) 0.3805(2) 0.0485(10) Uani 1 1 d . . . . .
O3 O 0.6905(3) 0.5590(2) 0.5176(2) 0.0566(11) Uani 1 1 d . . . . .
O6 O 0.0713(3) 0.6077(2) 0.5186(3) 0.0568(11) Uani 1 1 d . . . . .
O8 O 0.3585(3) 0.81522(19) 0.5721(3) 0.0628(12) Uani 1 1 d . . . . .
O4 O 0.8091(3) 0.4288(2) 0.6943(2) 0.0599(12) Uani 1 1 d . . . . .
C20 C 0.2910(3) 0.5703(2) 0.6414(3) 0.0370(11) Uani 1 1 d . . . . .
O2 O 0.5053(4) 0.5624(2) 0.7858(3) 0.0703(15) Uani 1 1 d . . . . .
C27 C 0.3302(3) 0.7114(2) 0.4168(3) 0.0349(11) Uani 1 1 d . . . . .
C13 C 0.6857(4) 0.5478(2) 0.5740(3) 0.0426(12) Uani 1 1 d . . . . .
C14 C 0.7605(4) 0.4657(3) 0.6861(3) 0.0438(12) Uani 1 1 d . . . . .
C21 C 0.1395(4) 0.6230(2) 0.5513(3) 0.0403(12) Uani 1 1 d . . . . .
C25 C 0.1486(4) 0.7193(3) 0.3504(3) 0.0474(14) Uani 1 1 d . . . . .
H25 H 0.160468 0.702183 0.310082 0.057 Uiso 1 1 calc R U . . .
C15 C 0.3317(4) 0.7178(3) 0.7099(3) 0.0481(14) Uani 1 1 d . . . . .
H15 H 0.386681 0.732751 0.714746 0.058 Uiso 1 1 calc R U . . .
C17 C 0.2261(4) 0.6588(3) 0.7208(3) 0.0488(14) Uani 1 1 d . . . . .
H17 H 0.197836 0.627591 0.734748 0.059 Uiso 1 1 calc R U . . .
C28 C 0.3212(4) 0.7773(2) 0.5365(3) 0.0421(12) Uani 1 1 d . . . . .
C26 C 0.1690(4) 0.7767(3) 0.3771(3) 0.0452(13) Uani 1 1 d . . . . .
H26 H 0.197218 0.804783 0.358017 0.054 Uiso 1 1 calc R U . . .
C7 C 0.5276(5) 0.5238(3) 0.7606(4) 0.0536(16) Uani 1 1 d . . . . .
C18 C 0.1858(4) 0.7064(3) 0.6746(3) 0.0486(14) Uani 1 1 d . . . . .
H18 H 0.125216 0.712358 0.651544 0.058 Uiso 1 1 calc R U . . .
C11 C 0.7865(5) 0.5999(3) 0.7159(4) 0.0628(19) Uani 1 1 d . . . . .
H11 H 0.831468 0.600055 0.696569 0.075 Uiso 1 1 calc R U . . .
C1 C 0.5201(4) 0.3887(2) 0.7883(3) 0.0511(14) Uani 1 1 d D U . . .
H1A H 0.544746 0.387503 0.844472 0.061 Uiso 0.75 1 calc R U P B 1
H1B H 0.463886 0.385157 0.795700 0.061 Uiso 0.25 1 calc R U P C 2
C16 C 0.3165(4) 0.6662(3) 0.7426(3) 0.0474(14) Uani 1 1 d . . . . .
H16 H 0.359570 0.640705 0.773837 0.057 Uiso 1 1 calc R U . . .
O1A O 0.7397(3) 0.4359(3) 0.8385(3) 0.0533(14) Uani 0.75 1 d . . P D 1
C9 C 0.6594(5) 0.6193(3) 0.7314(3) 0.0541(15) Uani 1 1 d . . . . .
H9 H 0.603781 0.634414 0.724103 0.065 Uiso 1 1 calc R U . . .
C2 C 0.5486(4) 0.3558(2) 0.7382(4) 0.0525(14) Uani 1 1 d D U . . .
H2A H 0.597909 0.327848 0.752981 0.063 Uiso 0.75 1 calc R U P E 1
H2B H 0.514342 0.325640 0.701982 0.063 Uiso 0.25 1 calc R U P F 2
C8 C 0.7090(5) 0.5811(3) 0.7890(3) 0.0524(15) Uani 1 1 d . . . . .
H8 H 0.692304 0.566408 0.827923 0.063 Uiso 1 1 calc R U . . .
C12 C 0.7861(5) 0.5685(3) 0.7796(4) 0.0618(18) Uani 1 1 d . . . . .
H12 H 0.830447 0.543499 0.810204 0.074 Uiso 1 1 calc R U . . .
C22 C 0.1399(4) 0.7850(3) 0.4375(3) 0.0477(14) Uani 1 1 d . . . . .
H22 H 0.145416 0.819501 0.466012 0.057 Uiso 1 1 calc R U . . .
C4A C 0.4229(7) 0.4055(4) 0.6630(6) 0.037(2) Uani 0.75 1 d . U P G 1
H4A H 0.375476 0.419308 0.621021 0.044 Uiso 0.75 1 calc R U P G 1
C24 C 0.1073(3) 0.6918(3) 0.3945(3) 0.0502(14) Uani 1 1 d . . . . .
H24 H 0.087177 0.652897 0.389543 0.060 Uiso 1 1 calc R U . . .
C19 C 0.2505(5) 0.7436(3) 0.6683(3) 0.0504(14) Uani 1 1 d . . . . .
H19 H 0.241295 0.779088 0.641407 0.061 Uiso 1 1 calc R U . . .
C6A C 0.6764(5) 0.4446(4) 0.7919(4) 0.0394(15) Uani 0.75 1 d . U P D 1
C10 C 0.7092(6) 0.6305(3) 0.6871(4) 0.0615(19) Uani 1 1 d . . . . .
H10 H 0.692569 0.655029 0.644218 0.074 Uiso 1 1 calc R U . . .
C5A C 0.4407(5) 0.4195(3) 0.7403(4) 0.0378(15) Uani 0.75 1 d . . P G 1
H5A H 0.406965 0.444464 0.757924 0.045 Uiso 0.75 1 calc R U P G 1
C23 C 0.1016(3) 0.7331(3) 0.4471(4) 0.0513(15) Uani 1 1 d . . . . .
H23 H 0.075847 0.726628 0.483239 0.062 Uiso 1 1 calc R U . . .
C3A C 0.4874(5) 0.3681(3) 0.6605(4) 0.0415(16) Uani 0.75 1 d . . P G 1
H3A H 0.491795 0.352707 0.615937 0.050 Uiso 0.75 1 calc R U P G 1
O12A O 0.2237(4) 0.1478(2) 0.3234(3) 0.0313(11) Uani 0.73 1 d D . P H 1
C41A C 0.1808(7) 0.1614(6) 0.2506(5) 0.0500(15) Uani 0.73 1 d D U P H 1
C44A C 0.1243(13) 0.2133(9) 0.2418(11) 0.054(3) Uani 0.41 1 d D U P H 1
F35A F 0.0517(7) 0.1968(5) 0.2530(5) 0.065(2) Uani 0.41 1 d . U P H 1
F36A F 0.0819(10) 0.2329(8) 0.1708(10) 0.050(3) Uani 0.41 1 d . U P H 1
F34A F 0.1461(13) 0.2539(9) 0.2964(10) 0.076(5) Uani 0.41 1 d . U P H 1
C43A C 0.2496(12) 0.1814(10) 0.2201(10) 0.063(2) Uani 0.41 1 d D U P H 1
F32A F 0.3171(13) 0.1494(9) 0.2440(11) 0.080(4) Uani 0.41 1 d . U P H 1
F33A F 0.2730(9) 0.2389(6) 0.2366(6) 0.089(3) Uani 0.41 1 d . U P H 1
F31A F 0.2154(14) 0.1810(7) 0.1440(10) 0.066(4) Uani 0.41 1 d . U P H 1
C42A C 0.1358(14) 0.1069(7) 0.2135(10) 0.056(2) Uani 0.41 1 d D U P H 1
F30A F 0.1843(10) 0.0680(7) 0.2037(7) 0.087(4) Uani 0.41 1 d . U P H 1
F28A F 0.071(2) 0.1198(11) 0.141(2) 0.057(5) Uani 0.41 1 d . U P H 1
F29A F 0.0926(8) 0.0839(6) 0.2534(6) 0.065(3) Uani 0.41 1 d . U P H 1
O11A O 0.1219(4) 0.1364(3) 0.4116(3) 0.0376(14) Uani 0.76 1 d . U P H 1
C37A C 0.0617(7) 0.1290(5) 0.4420(5) 0.0517(16) Uani 0.76 1 d D U P H 1
C39A C -0.0221(6) 0.1587(5) 0.3940(5) 0.0644(17) Uani 0.76 1 d D U P H 1
F24A F -0.0068(4) 0.2092(3) 0.3732(4) 0.0916(19) Uani 0.76 1 d . U P H 1
F22A F -0.0784(3) 0.1643(3) 0.4286(3) 0.0668(14) Uani 0.76 1 d . U P H 1
F23A F -0.0614(5) 0.1267(5) 0.3326(4) 0.108(3) Uani 0.76 1 d . U P H 1
C38A C 0.0566(11) 0.0658(7) 0.4634(11) 0.065(2) Uani 0.46 1 d D U P H 1
F20A F 0.1227(7) 0.0472(4) 0.5203(6) 0.070(2) Uani 0.46 1 d . U P H 1
F21A F 0.0474(8) 0.0338(5) 0.4018(8) 0.076(3) Uani 0.46 1 d . U P H 1
F19A F -0.0162(7) 0.0584(4) 0.4781(8) 0.079(2) Uani 0.46 1 d . U P H 1
C40A C 0.0937(8) 0.1628(6) 0.5187(8) 0.059(2) Uani 0.46 1 d D U P H 1
F27A F 0.1773(5) 0.1541(4) 0.5617(4) 0.0563(19) Uani 0.46 1 d D U P H 1
F25A F 0.0502(6) 0.1506(5) 0.5640(4) 0.066(2) Uani 0.46 1 d D U P H 1
F26A F 0.0856(7) 0.2217(4) 0.5091(6) 0.060(2) Uani 0.46 1 d D U P H 1
O10A O 0.2338(4) 0.0461(2) 0.4150(3) 0.0324(10) Uani 0.75 1 d . . P H 1
C33A C 0.2886(6) 0.0007(5) 0.4311(4) 0.0436(17) Uani 0.75 1 d D U P H 1
C34A C 0.2353(6) -0.0552(3) 0.4299(4) 0.0483(18) Uani 0.75 1 d D . P H 1
F11A F 0.2168(5) -0.0596(3) 0.4903(4) 0.0664(16) Uani 0.75 1 d . . P H 1
F12A F 0.2782(4) -0.10349(19) 0.4245(3) 0.0686(15) Uani 0.75 1 d . . P H 1
F10A F 0.1622(4) -0.0556(2) 0.3714(4) 0.0784(18) Uani 0.75 1 d . . P H 1
C36A C 0.3335(8) -0.0048(4) 0.3737(5) 0.061(2) Uani 0.75 1 d D U P H 1
F17A F 0.3606(5) 0.0470(3) 0.3617(4) 0.0822(19) Uani 0.75 1 d . U P H 1
F18A F 0.2825(7) -0.0217(4) 0.3083(4) 0.089(3) Uani 0.75 1 d . U P H 1
F16A F 0.4004(5) -0.0411(3) 0.3956(4) 0.089(2) Uani 0.75 1 d . U P H 1
C35A C 0.3603(5) 0.0059(4) 0.5117(4) 0.0507(19) Uani 0.75 1 d D . P H 1
F14A F 0.4213(3) 0.0426(2) 0.5133(3) 0.0676(14) Uani 0.75 1 d . . P H 1
F15A F 0.3978(4) -0.0446(2) 0.5389(3) 0.0669(14) Uani 0.75 1 d . . P H 1
F13A F 0.3261(4) 0.0255(2) 0.5593(2) 0.0604(13) Uani 0.75 1 d . . P H 1
O9A O 0.3072(3) 0.1521(2) 0.4791(3) 0.0315(10) Uani 0.75 1 d . . P H 1
C32A C 0.4216(6) 0.1863(3) 0.5851(4) 0.0470(18) Uani 0.75 1 d . . P H 1
F9A F 0.3796(4) 0.1625(2) 0.6247(3) 0.0564(12) Uani 0.75 1 d . . P H 1
F7A F 0.4602(4) 0.2341(2) 0.6214(3) 0.0636(14) Uani 0.75 1 d . . P H 1
F8A F 0.4848(3) 0.1499(2) 0.5873(3) 0.0558(12) Uani 0.75 1 d . . P H 1
C31A C 0.4155(6) 0.2068(4) 0.4533(5) 0.052(2) Uani 0.75 1 d . . P H 1
F4A F 0.3701(4) 0.2340(2) 0.3895(2) 0.0640(14) Uani 0.75 1 d . . P H 1
F5A F 0.4407(5) 0.1592(3) 0.4352(4) 0.0645(17) Uani 0.75 1 d . . P H 1
F6A F 0.4852(4) 0.2386(3) 0.4871(3) 0.0712(15) Uani 0.75 1 d . . P H 1
C30A C 0.3066(7) 0.2539(4) 0.5002(5) 0.059(2) Uani 0.75 1 d . . P H 1
F2A F 0.2379(4) 0.2561(2) 0.4378(3) 0.0705(15) Uani 0.75 1 d . . P H 1
F3A F 0.3527(6) 0.3026(3) 0.5049(4) 0.087(2) Uani 0.75 1 d . . P H 1
F1A F 0.2797(6) 0.2565(3) 0.5563(4) 0.083(2) Uani 0.75 1 d . . P H 1
C45A C 0.119(2) 0.4681(12) 0.4950(12) 0.092(7) Uani 0.55 1 d D U P I 1
H45A H 0.114713 0.446238 0.537246 0.137 Uiso 0.55 1 calc R U P I 1
H45B H 0.087829 0.504714 0.489309 0.137 Uiso 0.55 1 calc R U P I 1
H45C H 0.180366 0.476133 0.504689 0.137 Uiso 0.55 1 calc R U P I 1
C46 C 0.0817(5) 0.4332(3) 0.4245(5) 0.0686(16) Uani 1 1 d D U . . .
C47A C 0.0929(10) 0.3747(5) 0.4249(9) 0.059(3) Uani 0.55 1 d D U P I 1
H47A H 0.128523 0.354683 0.468738 0.070 Uiso 0.55 1 calc R U P I 1
C48A C 0.0498(9) 0.3458(6) 0.3583(8) 0.061(3) Uani 0.55 1 d D U P I 1
H48A H 0.052730 0.304798 0.356347 0.073 Uiso 0.55 1 calc R U P I 1
C49A C 0.0014(11) 0.3775(7) 0.2932(10) 0.078(3) Uani 0.55 1 d D U P I 1
H49A H -0.024351 0.358278 0.246305 0.093 Uiso 0.55 1 calc R U P I 1
C50A C -0.0082(11) 0.4377(7) 0.2986(11) 0.083(3) Uani 0.55 1 d D U P I 1
H50A H -0.043081 0.458800 0.255458 0.099 Uiso 0.55 1 calc R U P I 1
C51A C 0.0321(10) 0.4665(8) 0.3651(9) 0.077(3) Uani 0.55 1 d D U P I 1
H51A H 0.025852 0.507101 0.369651 0.093 Uiso 0.55 1 calc R U P I 1
O12B O 0.1837(11) 0.1517(7) 0.3142(8) 0.033(4) Uani 0.27 1 d D U P H 2
C44B C 0.1382(13) 0.2176(12) 0.2375(11) 0.046(3) Uani 0.27 1 d D U P H 2
F36B F 0.1018(16) 0.2249(11) 0.1661(13) 0.056(5) Uani 0.27 1 d D U P H 2
F34B F 0.2008(7) 0.2557(4) 0.2516(6) 0.037(2) Uani 0.27 1 d D U P H 2
F35B F 0.1014(10) 0.2254(6) 0.2853(8) 0.041(3) Uani 0.27 1 d D U P H 2
C43B C 0.2856(14) 0.1856(12) 0.2701(14) 0.052(3) Uani 0.27 1 d D U P H 2
F32B F 0.3407(9) 0.1444(6) 0.3113(7) 0.055(3) Uani 0.27 1 d . U P H 2
F33B F 0.3254(8) 0.2353(6) 0.3149(7) 0.052(3) Uani 0.27 1 d . U P H 2
F31B F 0.3131(9) 0.1956(8) 0.2138(8) 0.049(3) Uani 0.27 1 d . U P H 2
C42B C 0.1583(17) 0.1390(11) 0.1764(11) 0.056(2) Uani 0.27 1 d D U P H 2
F29B F 0.2149(16) 0.0936(11) 0.1889(13) 0.058(4) Uani 0.27 1 d . U P H 2
F30B F 0.1486(13) 0.1689(7) 0.1192(7) 0.064(3) Uani 0.27 1 d . U P H 2
F28B F 0.0836(14) 0.1183(10) 0.1780(14) 0.059(4) Uani 0.27 1 d . U P H 2
O11B O 0.1396(16) 0.1205(11) 0.4319(14) 0.045(3) Uani 0.24 1 d . U P H 2
C37B C 0.064(3) 0.1353(13) 0.4331(17) 0.058(2) Uani 0.24 1 d D U P H 2
C39B C 0.0001(15) 0.1457(8) 0.3521(16) 0.068(3) Uani 0.24 1 d D U P H 2
F24B F 0.0125(11) 0.1932(8) 0.3172(11) 0.076(4) Uani 0.24 1 d D U P H 2
F22B F -0.0840(11) 0.1507(8) 0.3401(14) 0.082(5) Uani 0.24 1 d D U P H 2
F23B F 0.0020(10) 0.1017(8) 0.3075(9) 0.069(4) Uani 0.24 1 d D U P H 2
C38B C 0.0259(13) 0.0907(12) 0.4711(13) 0.070(3) Uani 0.24 1 d D U P H 2
F20B F 0.0912(13) 0.0738(10) 0.5358(11) 0.073(4) Uani 0.24 1 d D U P H 2
F21B F -0.0102(18) 0.0457(10) 0.4219(16) 0.087(5) Uani 0.24 1 d D U P H 2
F19B F -0.0351(12) 0.1162(9) 0.4936(12) 0.082(4) Uani 0.24 1 d D U P H 2
C40B C 0.0680(12) 0.1981(13) 0.4633(15) 0.067(3) Uani 0.24 1 d D U P H 2
F27B F 0.106(2) 0.1982(15) 0.5353(16) 0.074(5) Uani 0.24 1 d D U P H 2
F25B F -0.0042(13) 0.2241(8) 0.4478(11) 0.080(4) Uani 0.24 1 d D U P H 2
F26B F 0.1209(12) 0.2320(7) 0.4480(10) 0.071(4) Uani 0.24 1 d D U P H 2
O9B O 0.2980(9) 0.1828(8) 0.4514(9) 0.036(3) Uani 0.25 1 d . . P H 2
C29 C 0.3608(4) 0.1981(3) 0.5053(3) 0.0507(13) Uani 1 1 d . U . . .
C32B C 0.443(2) 0.1593(12) 0.5301(13) 0.076(3) Uani 0.25 1 d D U P H 2
F9B F 0.4291(16) 0.1071(9) 0.5575(13) 0.112(6) Uani 0.25 1 d D U P H 2
F7B F 0.5159(15) 0.1847(10) 0.5757(13) 0.099(5) Uani 0.25 1 d D U P H 2
F8B F 0.4528(17) 0.1418(12) 0.4659(14) 0.089(6) Uani 0.25 1 d D U P H 2
C31B C 0.385(2) 0.2659(15) 0.5070(17) 0.067(3) Uani 0.25 1 d . U P H 2
F5B F 0.3255(18) 0.2918(10) 0.4721(13) 0.088(6) Uani 0.25 1 d . U P H 2
F6B F 0.4380(16) 0.2683(9) 0.4710(12) 0.082(4) Uani 0.25 1 d . U P H 2
F4B F 0.4346(14) 0.2873(8) 0.5713(10) 0.086(5) Uani 0.25 1 d . U P H 2
C30B C 0.348(2) 0.1969(15) 0.5849(16) 0.067(3) Uani 0.25 1 d . U P H 2
F3B F 0.2889(19) 0.2358(12) 0.5813(13) 0.081(5) Uani 0.25 1 d . U P H 2
F1B F 0.4069(16) 0.1984(11) 0.6493(10) 0.088(4) Uani 0.25 1 d . U P H 2
F2B F 0.2935(15) 0.1516(9) 0.5828(10) 0.090(4) Uani 0.25 1 d . U P H 2
O10B O 0.2783(12) 0.0643(7) 0.4155(8) 0.036(3) Uani 0.25 1 d . . P H 2
C33B C 0.2777(17) 0.0057(17) 0.4162(15) 0.055(4) Uani 0.25 1 d D U P H 2
C36B C 0.217(2) -0.0124(13) 0.3348(15) 0.068(3) Uani 0.25 1 d D U P H 2
F18B F 0.1461(12) 0.0194(7) 0.3054(9) 0.070(4) Uani 0.25 1 d . U P H 2
F16B F 0.1908(15) -0.0677(9) 0.3311(13) 0.087(4) Uani 0.25 1 d . U P H 2
F17B F 0.2435(17) -0.0168(13) 0.2883(16) 0.080(5) Uani 0.25 1 d . U P H 2
C35B C 0.368(2) -0.0190(13) 0.4296(18) 0.064(3) Uani 0.25 1 d D U P H 2
F14B F 0.4119(12) -0.0180(9) 0.5036(10) 0.072(4) Uani 0.25 1 d . U P H 2
F15B F 0.4084(11) 0.0141(8) 0.3951(10) 0.065(3) Uani 0.25 1 d . U P H 2
F13B F 0.3634(13) -0.0737(8) 0.4069(10) 0.072(4) Uani 0.25 1 d . U P H 2
C34B C 0.2332(12) -0.0197(8) 0.4679(12) 0.062(3) Uani 0.25 1 d D U P H 2
F11B F 0.2654(14) 0.0111(7) 0.5313(9) 0.066(3) Uani 0.25 1 d D U P H 2
F12B F 0.2564(17) -0.0741(8) 0.4876(14) 0.073(4) Uani 0.25 1 d D U P H 2
F10B F 0.1479(11) -0.0146(7) 0.4400(11) 0.071(4) Uani 0.25 1 d D U P H 2
C4B C 0.6733(14) 0.4159(10) 0.8118(11) 0.044(3) Uani 0.25 1 d D U P G 2
H4B H 0.733299 0.431576 0.835098 0.053 Uiso 0.25 1 calc R U P G 2
C5B C 0.5978(10) 0.4242(9) 0.8341(10) 0.047(3) Uani 0.25 1 d D U P G 2
H5B H 0.598279 0.449497 0.873466 0.057 Uiso 0.25 1 calc R U P G 2
C3B C 0.6390(11) 0.3715(9) 0.7534(10) 0.047(3) Uani 0.25 1 d D U P G 2
H3B H 0.672261 0.354512 0.727657 0.057 Uiso 0.25 1 calc R U P G 2
C6B C 0.430(2) 0.4242(12) 0.6496(17) 0.032(5) Uani 0.25 1 d . U P G 2
O1B O 0.3619(10) 0.4044(7) 0.6150(8) 0.045(3) Uani 0.25 1 d . U P G 2
C38C C 0.0176(13) 0.0580(15) 0.4103(11) 0.068(3) Uani 0.3 1 d D U P J 3
F20C F 0.0728(10) 0.0212(7) 0.4554(11) 0.077(3) Uani 0.3 1 d D U P J 3
F21C F 0.0114(11) 0.0470(7) 0.3423(10) 0.083(4) Uani 0.3 1 d D U P J 3
F19C F -0.0578(10) 0.0510(7) 0.4162(10) 0.074(3) Uani 0.3 1 d D U P J 3
C40C C 0.0856(11) 0.1233(8) 0.5198(15) 0.067(3) Uani 0.3 1 d D U P K 3
F26C F 0.1629(9) 0.1025(8) 0.5494(8) 0.083(4) Uani 0.3 1 d D U P K 3
F27C F 0.0374(9) 0.0989(8) 0.5496(8) 0.080(3) Uani 0.3 1 d D U P K 3
F25C F 0.0933(13) 0.1762(8) 0.5418(13) 0.073(5) Uani 0.3 1 d D U P K 3
C44C C 0.1521(11) 0.2361(10) 0.2347(11) 0.056(3) Uani 0.32 1 d D U P L 3
F36C F 0.1697(12) 0.2647(9) 0.2959(13) 0.061(4) Uani 0.32 1 d D U P L 3
F34C F 0.0689(9) 0.2332(7) 0.2009(10) 0.063(4) Uani 0.32 1 d D U P L 3
F35C F 0.1793(9) 0.2718(6) 0.1954(7) 0.066(3) Uani 0.32 1 d D U P L 3
C43C C 0.2378(13) 0.1452(10) 0.2041(10) 0.044(2) Uani 0.32 1 d . U P M 3
F32C F 0.2494(10) 0.0888(8) 0.1993(11) 0.052(3) Uani 0.32 1 d . U P M 3
F33C F 0.3140(14) 0.1721(6) 0.2424(14) 0.043(3) Uani 0.32 1 d . U P M 3
F31C F 0.2082(18) 0.1606(8) 0.1347(13) 0.051(4) Uani 0.32 1 d . U P M 3
C42C C 0.0965(18) 0.1094(12) 0.2163(16) 0.047(3) Uani 0.32 1 d . U P N 3
F29C F 0.1234(8) 0.0578(5) 0.2411(7) 0.045(3) Uani 0.32 1 d . U P N 3
F30C F 0.074(3) 0.1069(12) 0.143(3) 0.047(5) Uani 0.32 1 d . U P N 3
F28C F 0.0312(6) 0.1255(5) 0.2353(5) 0.046(2) Uani 0.32 1 d . U P N 3
C48B C 0.0235(12) 0.3542(8) 0.3236(10) 0.065(3) Uani 0.45 1 d D U P I 2
H48B H 0.016644 0.313881 0.312742 0.078 Uiso 0.45 1 calc R U P I 2
C50B C 0.0159(14) 0.4544(8) 0.2862(13) 0.085(4) Uani 0.45 1 d D U P I 2
H50B H 0.004201 0.483379 0.248514 0.102 Uiso 0.45 1 calc R U P I 2
C49B C -0.0068(14) 0.3969(7) 0.2685(13) 0.079(4) Uani 0.45 1 d D U P I 2
H49B H -0.043073 0.386658 0.218773 0.094 Uiso 0.45 1 calc R U P I 2
C51B C 0.0561(15) 0.4672(11) 0.3612(10) 0.082(4) Uani 0.45 1 d D U P I 2
H51B H 0.068660 0.507176 0.371084 0.098 Uiso 0.45 1 calc R U P I 2
C47B C 0.0655(12) 0.3762(6) 0.3972(11) 0.063(3) Uani 0.45 1 d D U P I 2
H47B H 0.086423 0.347283 0.434847 0.076 Uiso 0.45 1 calc R U P I 2
C45B C 0.1283(19) 0.4530(12) 0.5036(10) 0.068(6) Uani 0.45 1 d D U P I 2
H45D H 0.086707 0.469627 0.523289 0.102 Uiso 0.45 1 calc R U P I 2
H45E H 0.171079 0.482461 0.504542 0.102 Uiso 0.45 1 calc R U P I 2
H45F H 0.157473 0.419945 0.534649 0.102 Uiso 0.45 1 calc R U P I 2
C41B C 0.1908(15) 0.1639(13) 0.2525(10) 0.053(2) Uani 0.27 1 d D U P H 2
P3 P 0.3751(19) 0.6575(12) 0.570(2) 0.0240(18) Uani 0.19 1 d . U P A 2
P4 P 0.275(2) 0.6138(15) 0.489(2) 0.025(2) Uani 0.19 1 d . U P A 2

loop_
_atom_site_aniso_label
_atom_site_aniso_U_11
_atom_site_aniso_U_22
_atom_site_aniso_U_33
_atom_site_aniso_U_23
_atom_site_aniso_U_13
_atom_site_aniso_U_12
Mo1 0.0415(2) 0.0256(2) 0.02006(19) 0.00297(13) 0.01853(16) 0.00234(15)
Mo4 0.0335(2) 0.0280(2) 0.0282(2) 0.00152(14) 0.01754(16) 0.00574(15)
Mo3 0.0393(2) 0.0279(2) 0.0293(2) -0.00156(14) 0.02377(17) 0.00489(15)
Mo2 0.0452(2) 0.0289(2) 0.0273(2) -0.00371(14) 0.02142(17) -0.00251(16)
As1 0.0309(8) 0.0212(9) 0.0285(4) -0.0016(6) 0.0175(5) 0.0009(5)
As2 0.0331(6) 0.0246(10) 0.0285(6) -0.0024(6) 0.0218(4) -0.0009(6)
Cu1 0.0378(3) 0.0242(3) 0.0251(3) 0.0018(2) 0.0213(3) 0.0061(3)
P1 0.0422(6) 0.0283(6) 0.0240(5) 0.0052(4) 0.0217(5) 0.0077(5)
P2 0.0395(6) 0.0283(6) 0.0206(5) 0.0018(4) 0.0184(5) 0.0059(5)
Al1 0.0362(7) 0.0320(7) 0.0258(6) -0.0017(5) 0.0183(6) 0.0047(6)
O5 0.081(3) 0.033(2) 0.060(2) 0.0105(18) 0.047(2) 0.013(2)
O7 0.054(2) 0.056(3) 0.052(2) 0.0087(18) 0.040(2) 0.0026(19)
O3 0.082(3) 0.062(3) 0.045(2) 0.0005(19) 0.047(2) -0.015(2)
O6 0.044(2) 0.075(3) 0.063(3) -0.006(2) 0.034(2) -0.010(2)
O8 0.084(3) 0.032(2) 0.063(3) -0.007(2) 0.017(2) -0.004(2)
O4 0.060(2) 0.066(3) 0.046(2) -0.007(2) 0.010(2) 0.024(2)
C20 0.050(3) 0.039(3) 0.034(2) 0.000(2) 0.029(2) 0.001(2)
O2 0.124(4) 0.045(2) 0.080(3) -0.007(2) 0.082(3) 0.012(3)
C27 0.041(2) 0.033(3) 0.034(2) 0.004(2) 0.018(2) 0.004(2)
C13 0.049(3) 0.040(3) 0.046(3) -0.005(2) 0.026(3) -0.006(2)
C14 0.052(3) 0.045(3) 0.036(3) -0.005(2) 0.018(2) 0.003(3)
C21 0.046(3) 0.042(3) 0.047(3) -0.001(2) 0.034(3) -0.001(2)
C25 0.041(3) 0.064(4) 0.031(3) 0.003(2) 0.006(2) 0.015(3)
C15 0.063(3) 0.046(3) 0.042(3) -0.020(2) 0.026(3) 0.003(3)
C17 0.076(4) 0.049(3) 0.039(3) -0.004(2) 0.043(3) 0.007(3)
C28 0.055(3) 0.029(3) 0.043(3) 0.001(2) 0.019(3) 0.005(2)
C26 0.049(3) 0.050(3) 0.039(3) 0.014(2) 0.020(2) 0.021(3)
C7 0.088(4) 0.044(3) 0.054(3) 0.007(3) 0.055(4) 0.006(3)
C18 0.065(3) 0.052(3) 0.046(3) -0.005(3) 0.040(3) 0.022(3)
C11 0.076(4) 0.062(4) 0.061(4) -0.031(3) 0.037(4) -0.036(4)
C1 0.078(4) 0.041(3) 0.044(3) 0.015(2) 0.035(3) -0.012(3)
C16 0.067(4) 0.054(3) 0.024(2) -0.007(2) 0.021(2) 0.012(3)
O1A 0.043(3) 0.079(4) 0.032(3) 0.009(3) 0.007(2) 0.012(3)
C9 0.086(4) 0.033(3) 0.046(3) -0.013(2) 0.028(3) 0.006(3)
C2 0.072(4) 0.032(3) 0.057(3) 0.008(2) 0.027(3) -0.005(3)
C8 0.079(4) 0.050(3) 0.033(3) -0.020(2) 0.026(3) -0.010(3)
C12 0.064(4) 0.067(4) 0.051(3) -0.035(3) 0.018(3) -0.012(3)
C22 0.053(3) 0.048(3) 0.048(3) 0.014(3) 0.025(3) 0.025(3)
C4A 0.046(4) 0.036(6) 0.036(5) -0.006(4) 0.022(3) -0.018(4)
C24 0.033(2) 0.058(4) 0.051(3) 0.007(3) 0.005(2) 0.005(3)
C19 0.081(4) 0.035(3) 0.050(3) -0.009(2) 0.040(3) 0.005(3)
C6A 0.052(4) 0.045(4) 0.026(3) 0.006(3) 0.020(3) 0.004(3)
C10 0.106(6) 0.038(3) 0.049(3) -0.015(3) 0.038(4) -0.028(4)
C5A 0.049(4) 0.040(4) 0.036(3) -0.001(3) 0.030(3) -0.015(3)
C23 0.035(3) 0.068(4) 0.058(3) 0.020(3) 0.026(3) 0.022(3)
C3A 0.068(5) 0.027(3) 0.039(4) -0.006(3) 0.032(3) -0.014(3)
O12A 0.034(3) 0.040(3) 0.027(2) 0.005(2) 0.019(2) 0.004(3)
C41A 0.061(3) 0.067(3) 0.031(3) 0.005(2) 0.026(2) 0.018(3)
C44A 0.062(5) 0.061(5) 0.037(4) 0.010(4) 0.017(4) 0.022(4)
F35A 0.059(5) 0.095(7) 0.039(4) 0.009(4) 0.015(4) 0.039(5)
F36A 0.057(6) 0.059(7) 0.036(5) 0.017(5) 0.020(5) 0.033(5)
F34A 0.086(9) 0.074(9) 0.063(6) -0.007(7) 0.020(7) 0.041(7)
C43A 0.073(4) 0.084(5) 0.037(4) 0.011(4) 0.028(4) 0.002(4)
F32A 0.066(6) 0.135(10) 0.056(6) 0.016(9) 0.041(5) -0.001(9)
F33A 0.099(7) 0.095(7) 0.066(5) 0.023(5) 0.021(5) -0.045(6)
F31A 0.089(7) 0.092(9) 0.030(6) 0.007(7) 0.038(5) 0.005(8)
C42A 0.072(4) 0.057(4) 0.037(4) -0.004(4) 0.019(4) 0.009(4)
F30A 0.106(8) 0.074(7) 0.066(6) -0.030(6) 0.015(6) 0.024(6)
F28A 0.063(6) 0.062(10) 0.039(8) -0.006(8) 0.012(6) 0.021(8)
F29A 0.083(6) 0.063(6) 0.046(5) 0.004(5) 0.019(5) -0.032(6)
O11A 0.040(3) 0.042(3) 0.042(3) 0.002(2) 0.029(2) 0.006(2)
C37A 0.052(3) 0.062(3) 0.062(3) 0.010(3) 0.046(3) 0.015(3)
C39A 0.056(3) 0.086(4) 0.068(3) 0.010(3) 0.042(3) 0.010(3)
F24A 0.072(3) 0.087(4) 0.131(5) 0.054(4) 0.054(4) 0.034(3)
F22A 0.052(2) 0.098(4) 0.068(3) 0.011(3) 0.042(2) 0.019(2)
F23A 0.078(4) 0.171(7) 0.072(4) -0.038(5) 0.025(3) -0.016(5)
C38A 0.067(4) 0.065(4) 0.085(4) 0.007(4) 0.054(4) 0.010(4)
F20A 0.091(6) 0.060(5) 0.083(5) 0.036(4) 0.060(5) 0.032(5)
F21A 0.072(6) 0.052(5) 0.114(7) -0.015(5) 0.044(6) -0.012(4)
F19A 0.080(5) 0.063(5) 0.121(7) 0.017(5) 0.067(5) -0.009(5)
C40A 0.059(4) 0.075(4) 0.056(4) 0.002(4) 0.038(4) 0.011(4)
F27A 0.044(4) 0.090(6) 0.036(3) 0.008(4) 0.016(3) 0.005(4)
F25A 0.072(5) 0.103(6) 0.043(4) 0.010(4) 0.045(4) 0.010(5)
F26A 0.067(5) 0.055(5) 0.060(5) -0.018(4) 0.024(4) 0.013(4)
O10A 0.042(3) 0.023(3) 0.036(3) -0.0001(18) 0.018(2) 0.006(2)
C33A 0.073(4) 0.028(3) 0.048(4) 0.002(3) 0.044(3) 0.010(3)
C34A 0.064(5) 0.028(4) 0.045(4) 0.004(3) 0.010(4) 0.002(3)
F11A 0.083(4) 0.056(4) 0.075(4) 0.022(3) 0.046(3) -0.002(3)
F12A 0.106(4) 0.023(2) 0.067(3) 0.002(2) 0.021(3) 0.012(3)
F10A 0.086(4) 0.041(3) 0.073(4) -0.005(3) -0.012(3) -0.013(3)
C36A 0.105(6) 0.046(4) 0.055(4) 0.009(3) 0.056(4) 0.023(4)
F17A 0.125(5) 0.059(3) 0.108(4) 0.029(3) 0.096(4) 0.029(4)
F18A 0.142(7) 0.087(5) 0.049(4) -0.006(3) 0.048(4) 0.036(6)
F16A 0.129(5) 0.071(4) 0.108(5) 0.023(3) 0.091(4) 0.054(4)
C35A 0.054(4) 0.043(4) 0.054(4) 0.016(4) 0.018(4) 0.013(4)
F14A 0.047(2) 0.052(3) 0.097(4) -0.001(3) 0.019(3) 0.000(2)
F15A 0.076(3) 0.047(3) 0.063(3) 0.008(2) 0.009(3) 0.016(3)
F13A 0.081(4) 0.068(3) 0.029(2) -0.012(2) 0.016(2) 0.008(3)
O9A 0.043(3) 0.023(3) 0.030(2) -0.002(2) 0.016(2) -0.001(2)
C32A 0.062(5) 0.038(4) 0.042(4) 0.000(3) 0.020(4) -0.008(4)
F9A 0.082(3) 0.055(3) 0.035(2) 0.007(2) 0.024(2) -0.017(3)
F7A 0.086(3) 0.049(3) 0.042(2) -0.006(2) 0.008(2) -0.025(3)
F8A 0.054(3) 0.057(3) 0.050(3) 0.011(2) 0.011(2) 0.001(2)
C31A 0.064(5) 0.042(5) 0.052(4) 0.009(4) 0.023(4) -0.013(4)
F4A 0.087(4) 0.066(3) 0.041(2) 0.013(2) 0.025(2) -0.026(3)
F5A 0.071(4) 0.076(5) 0.066(4) 0.013(3) 0.049(3) 0.007(3)
F6A 0.067(3) 0.078(4) 0.070(3) 0.015(3) 0.027(3) -0.028(3)
C30A 0.097(7) 0.036(4) 0.044(4) -0.002(3) 0.028(5) -0.001(5)
F2A 0.082(4) 0.042(3) 0.070(3) -0.002(2) 0.007(3) 0.020(3)
F3A 0.132(7) 0.025(3) 0.076(5) -0.005(3) 0.006(4) -0.011(4)
F1A 0.132(6) 0.055(4) 0.072(5) 0.000(3) 0.050(5) 0.040(4)
C45A 0.095(10) 0.073(12) 0.111(11) -0.003(10) 0.043(9) 0.015(10)
C46 0.061(3) 0.057(3) 0.104(4) 0.011(3) 0.049(3) 0.000(3)
C47A 0.056(6) 0.047(5) 0.094(7) 0.010(5) 0.054(5) 0.005(4)
C48A 0.053(5) 0.051(5) 0.098(7) 0.000(5) 0.051(5) 0.000(4)
C49A 0.062(5) 0.066(6) 0.103(7) 0.005(6) 0.029(5) -0.006(5)
C50A 0.067(5) 0.069(6) 0.106(6) 0.008(5) 0.025(5) 0.003(5)
C51A 0.062(6) 0.068(5) 0.104(6) 0.010(5) 0.033(5) -0.001(5)
O12B 0.037(5) 0.036(6) 0.034(5) -0.001(4) 0.021(4) 0.001(4)
C44B 0.056(5) 0.048(5) 0.036(4) 0.009(4) 0.019(4) 0.012(4)
F36B 0.075(8) 0.051(7) 0.031(6) 0.012(6) 0.009(7) 0.022(7)
F34B 0.047(5) 0.014(4) 0.035(5) 0.006(4) -0.003(5) 0.000(4)
F35B 0.047(6) 0.035(6) 0.051(6) 0.001(5) 0.029(5) 0.012(5)
C43B 0.060(4) 0.065(5) 0.039(4) 0.004(4) 0.028(4) 0.014(4)
F32B 0.058(6) 0.064(7) 0.050(6) 0.010(5) 0.030(5) 0.020(6)
F33B 0.051(6) 0.062(7) 0.050(6) 0.007(5) 0.027(5) 0.001(5)
F31B 0.055(6) 0.059(7) 0.041(6) 0.017(6) 0.026(5) 0.016(6)
C42B 0.071(4) 0.061(4) 0.036(4) 0.000(4) 0.022(4) 0.009(4)
F29B 0.080(9) 0.057(9) 0.037(7) -0.010(6) 0.020(8) 0.013(9)
F30B 0.090(7) 0.065(6) 0.028(5) 0.002(5) 0.013(6) 0.011(6)
F28B 0.075(8) 0.054(8) 0.048(8) -0.012(9) 0.023(8) -0.001(7)
O11B 0.046(6) 0.053(6) 0.056(6) 0.000(5) 0.041(5) 0.009(5)
C37B 0.057(4) 0.067(4) 0.065(4) 0.006(4) 0.041(4) 0.012(4)
C39B 0.057(5) 0.078(5) 0.073(5) 0.001(5) 0.029(5) 0.016(5)
F24B 0.062(7) 0.090(9) 0.082(8) 0.018(7) 0.032(7) 0.019(7)
F22B 0.063(8) 0.075(9) 0.084(9) -0.015(8) -0.001(8) 0.046(7)
F23B 0.059(7) 0.081(8) 0.067(7) -0.019(7) 0.024(6) 0.007(7)
C38B 0.068(5) 0.075(5) 0.086(5) 0.014(4) 0.049(4) 0.009(4)
F20B 0.079(8) 0.078(9) 0.080(8) 0.022(7) 0.050(7) 0.010(8)
F21B 0.073(9) 0.079(9) 0.115(10) 0.013(8) 0.043(9) 0.001(9)
F19B 0.077(7) 0.089(9) 0.110(9) 0.020(8) 0.071(7) 0.014(7)
C40B 0.070(5) 0.072(5) 0.071(5) 0.001(5) 0.041(4) 0.016(5)
F27B 0.088(10) 0.085(11) 0.067(9) -0.006(9) 0.049(8) 0.011(10)
F25B 0.086(8) 0.068(8) 0.090(8) 0.003(7) 0.037(7) 0.027(7)
F26B 0.081(8) 0.052(7) 0.081(8) -0.001(7) 0.031(7) 0.015(7)
O9B 0.037(7) 0.033(9) 0.037(8) -0.006(7) 0.013(7) 0.013(7)
C29 0.068(3) 0.041(3) 0.045(3) -0.002(2) 0.024(3) -0.009(3)
C32B 0.080(5) 0.061(5) 0.070(5) -0.007(5) 0.007(5) 0.002(5)
F9B 0.108(9) 0.078(9) 0.097(9) -0.012(8) -0.024(9) 0.015(9)
F7B 0.092(9) 0.074(9) 0.095(9) -0.004(8) -0.010(8) 0.002(8)
F8B 0.070(8) 0.090(10) 0.092(10) -0.016(9) 0.012(9) 0.020(9)
C31B 0.082(5) 0.049(5) 0.061(5) -0.004(5) 0.016(5) -0.017(5)
F5B 0.113(10) 0.047(9) 0.072(9) 0.011(8) -0.004(9) -0.028(8)
F6B 0.091(9) 0.062(8) 0.085(9) -0.007(7) 0.024(8) -0.038(8)
F4B 0.101(9) 0.064(8) 0.069(8) -0.012(7) 0.004(7) -0.017(8)
C30B 0.087(5) 0.061(5) 0.049(5) -0.005(5) 0.021(5) -0.010(5)
F3B 0.107(10) 0.075(10) 0.057(9) -0.027(8) 0.026(8) 0.001(9)
F1B 0.114(9) 0.087(9) 0.051(7) -0.003(7) 0.017(7) -0.010(9)
F2B 0.107(9) 0.095(9) 0.058(7) 0.007(7) 0.019(7) -0.020(8)
O10B 0.053(9) 0.031(8) 0.038(8) 0.001(6) 0.033(7) 0.016(8)
C33B 0.080(6) 0.035(6) 0.063(6) 0.003(6) 0.042(6) 0.010(5)
C36B 0.089(6) 0.049(6) 0.071(6) -0.006(5) 0.034(6) 0.016(6)
F18B 0.089(8) 0.045(7) 0.074(8) -0.008(6) 0.028(7) 0.009(7)
F16B 0.105(9) 0.063(7) 0.087(8) -0.007(7) 0.027(7) 0.012(7)
F17B 0.102(9) 0.067(8) 0.069(9) -0.026(7) 0.027(7) 0.031(8)
C35B 0.083(6) 0.054(6) 0.070(6) 0.014(5) 0.045(5) 0.021(5)
F14B 0.078(8) 0.081(9) 0.069(7) 0.029(7) 0.041(7) 0.028(8)
F15B 0.077(8) 0.067(8) 0.076(7) 0.012(7) 0.056(6) 0.018(7)
F13B 0.100(9) 0.056(8) 0.082(8) 0.015(7) 0.060(7) 0.033(7)
C34B 0.090(6) 0.040(5) 0.074(6) 0.010(5) 0.049(6) 0.010(5)
F11B 0.106(9) 0.056(7) 0.054(7) 0.013(6) 0.052(7) 0.021(7)
F12B 0.107(10) 0.037(8) 0.094(9) 0.021(7) 0.057(8) 0.011(8)
F10B 0.087(8) 0.040(7) 0.103(8) 0.009(6) 0.053(7) 0.008(6)
C4B 0.060(6) 0.043(7) 0.030(6) 0.014(6) 0.016(6) 0.001(6)
C5B 0.069(6) 0.047(6) 0.028(5) 0.011(5) 0.019(5) -0.002(6)
C3B 0.061(6) 0.042(6) 0.037(6) 0.015(5) 0.016(5) 0.002(6)
C6B 0.049(8) 0.024(10) 0.031(8) 0.004(8) 0.024(7) -0.011(8)
O1B 0.052(7) 0.044(8) 0.036(7) 0.007(6) 0.012(6) -0.011(7)
C38C 0.068(5) 0.067(5) 0.094(5) 0.010(5) 0.060(5) 0.006(5)
F20C 0.078(7) 0.056(7) 0.119(9) 0.022(7) 0.061(7) 0.014(6)
F21C 0.090(8) 0.072(8) 0.104(8) -0.009(7) 0.056(7) -0.012(7)
F19C 0.063(7) 0.072(8) 0.110(9) 0.015(7) 0.059(7) 0.001(6)
C40C 0.065(4) 0.084(5) 0.066(4) 0.010(4) 0.040(4) 0.007(4)
F26C 0.070(7) 0.119(9) 0.054(6) 0.032(7) 0.016(6) 0.008(7)
F27C 0.077(7) 0.121(9) 0.055(6) 0.019(7) 0.041(6) -0.003(7)
F25C 0.080(8) 0.089(10) 0.064(8) -0.006(8) 0.044(7) -0.010(8)
C44C 0.059(5) 0.062(5) 0.047(4) 0.009(4) 0.021(4) 0.013(4)
F36C 0.049(7) 0.054(7) 0.075(8) 0.021(6) 0.019(6) -0.020(6)
F34C 0.049(6) 0.055(7) 0.067(8) -0.001(7) -0.001(6) 0.011(5)
F35C 0.074(6) 0.061(6) 0.065(6) 0.004(5) 0.029(5) 0.001(6)
C43C 0.059(4) 0.055(4) 0.031(4) 0.002(4) 0.032(3) 0.009(4)
F32C 0.064(7) 0.046(6) 0.051(7) -0.011(5) 0.027(6) 0.017(6)
F33C 0.049(6) 0.036(6) 0.051(7) 0.006(6) 0.027(6) -0.008(6)
F31C 0.076(7) 0.062(8) 0.022(6) -0.003(6) 0.026(5) -0.013(7)
C42C 0.059(5) 0.052(5) 0.030(5) 0.004(4) 0.016(4) 0.004(5)
F29C 0.055(6) 0.025(5) 0.047(5) 0.007(4) 0.009(5) -0.005(4)
F30C 0.062(9) 0.045(9) 0.024(7) -0.001(7) 0.007(6) 0.002(8)
F28C 0.035(4) 0.072(6) 0.033(4) 0.011(4) 0.015(4) -0.007(4)
C48B 0.054(6) 0.044(6) 0.105(8) 0.013(6) 0.038(6) 0.009(5)
C50B 0.069(6) 0.066(6) 0.111(6) 0.011(6) 0.023(6) 0.006(6)
C49B 0.062(5) 0.054(6) 0.107(7) 0.005(6) 0.018(6) 0.008(6)
C51B 0.066(6) 0.071(6) 0.108(6) 0.008(5) 0.031(6) 0.006(6)
C47B 0.055(6) 0.054(5) 0.100(7) 0.008(5) 0.051(5) 0.009(5)
C45B 0.067(9) 0.072(13) 0.085(9) 0.023(8) 0.052(8) -0.001(10)
C41B 0.064(4) 0.065(4) 0.035(4) 0.006(4) 0.024(4) 0.015(4)
P3 0.029(3) 0.022(3) 0.029(3) 0.000(3) 0.021(3) 0.000(3)
P4 0.030(3) 0.023(3) 0.029(3) 0.001(3) 0.019(3) -0.001(3)

loop_
_atom_type_symbol
_atom_type_description
_atom_type_scat_dispersion_real
_atom_type_scat_dispersion_imag
_atom_type_scat_source
C C 0.0181 0.0091 'International Tables Vol C Tables 4.2.6.8 and 6.1.1.4'
H H 0.0000 0.0000 'International Tables Vol C Tables 4.2.6.8 and 6.1.1.4'
Al Al 0.2130 0.2455 'International Tables Vol C Tables 4.2.6.8 and 6.1.1.4'
As As -0.9300 1.0051 'International Tables Vol C Tables 4.2.6.8 and 6.1.1.4'
Cu Cu -1.9646 0.5888 'International Tables Vol C Tables 4.2.6.8 and 6.1.1.4'
F F 0.0727 0.0534 'International Tables Vol C Tables 4.2.6.8 and 6.1.1.4'
Mo Mo -0.0483 2.7339 'International Tables Vol C Tables 4.2.6.8 and 6.1.1.4'
O O 0.0492 0.0322 'International Tables Vol C Tables 4.2.6.8 and 6.1.1.4'
P P 0.2955 0.4335 'International Tables Vol C Tables 4.2.6.8 and 6.1.1.4'

loop_
_exptl_crystal_face_index_h
_exptl_crystal_face_index_k
_exptl_crystal_face_index_l
_exptl_crystal_face_perp_dist
8 -9 -8 0.1198
-6 -1 -7 0.1742
-8 3 -3 0.1485
-9 7 4 0.1180
-9 8 6 0.1156
-6 9 9 0.1509
8 -2 4 0.1487
9 -5 0 0.1259
-3 -15 0 0.1436
0 -14 -5 0.1729
6 -1 -12 0.1438
6 5 -11 0.1383
4 14 -4 0.1517
2 15 0 0.1610
-3 10 9 0.1692
-6 -9 9 0.1460
-5 3 12 0.1935
10 6 -6 0.1161
7 10 -1 0.1600
8 -3 -11 0.1259
-8 -10 0 0.1472
-9 -8 3 0.1255
-10 -4 7 0.1183
-10 -4 0 0.1314
-11 -2 3 0.1088
-11 2 7 0.1149
4 8 7 0.1829
11 0 -4 0.1136
10 3 -1 0.1216
9 5 2 0.1378
-10 1 -1 0.1311
-10 5 5 0.1065
10 -5 -4 0.1124
10 -1 0 0.1221
8 2 4 0.1472
6 -6 6 0.1628
7 -10 -7 0.1219
8 -9 1 0.1551
-6 5 -6 0.1718
-3 0 -10 0.1847
-8 10 2 0.1307
-7 11 6 0.1249
-1 9 -8 0.1715
-4 14 2 0.1475
4 1 -12 0.1566
1 -15 1 0.1584
-2 -10 9 0.1715
5 7 -11 0.1499
-8 -8 8 0.1214
-6 -12 3 0.1323

loop_
_geom_angle_atom_site_label_1
_geom_angle_atom_site_label_2
_geom_angle_atom_site_label_3
_geom_angle
_geom_angle_site_symmetry_1
_geom_angle_site_symmetry_3
_geom_angle_publ_flag
P1 Mo1 Mo2 51.53(3) . . ?
P2 Mo1 Mo2 52.60(3) . . ?
P2 Mo1 P1 49.88(4) . . ?
C7 Mo1 Mo2 84.50(17) . . ?
C7 Mo1 P1 76.53(17) . . ?
C7 Mo1 P2 124.26(16) . . ?
C7 Mo1 C1 95.2(2) . . ?
C7 Mo1 C2 131.6(2) . . ?
C7 Mo1 C4A 103.6(3) . . ?
C7 Mo1 C6A 93.8(3) . . ?
C7 Mo1 C5A 80.0(3) . . ?
C7 Mo1 C3A 137.9(3) . . ?
C7 Mo1 C4B 101.1(5) . . ?
C7 Mo1 C5B 79.1(6) . . ?
C7 Mo1 C3B 136.4(5) . . ?
C7 Mo1 C6B 100.5(10) . . ?
C1 Mo1 Mo2 153.30(17) . . ?
C1 Mo1 P1 154.10(18) . . ?
C1 Mo1 P2 139.52(15) . . ?
C1 Mo1 C2 36.4(2) . . ?
C1 Mo1 C4A 62.3(3) . . ?
C1 Mo1 C3A 61.9(2) . . ?
C1 Mo1 C4B 65.5(6) . . ?
C1 Mo1 C3B 61.5(5) . . ?
C2 Mo1 Mo2 136.28(17) . . ?
C2 Mo1 P1 144.98(16) . . ?
C2 Mo1 P2 103.71(16) . . ?
C2 Mo1 C4A 61.4(3) . . ?
C2 Mo1 C4B 64.1(6) . . ?
C2 Mo1 C3B 37.3(4) . . ?
C4A Mo1 Mo2 143.7(2) . . ?
C4A Mo1 P1 95.4(2) . . ?
C4A Mo1 P2 96.3(2) . . ?
C6A Mo1 Mo2 70.1(2) . . ?
C6A Mo1 P1 121.2(2) . . ?
C6A Mo1 P2 101.00(19) . . ?
C6A Mo1 C1 83.3(3) . . ?
C6A Mo1 C2 82.1(3) . . ?
C6A Mo1 C4A 142.4(4) . . ?
C6A Mo1 C5A 118.8(3) . . ?
C6A Mo1 C3A 115.9(3) . . ?
C5A Mo1 Mo2 162.50(19) . . ?
C5A Mo1 P1 116.16(19) . . ?
C5A Mo1 P2 132.65(17) . . ?
C5A Mo1 C1 38.0(3) . . ?
C5A Mo1 C2 61.2(3) . . ?
C5A Mo1 C4A 36.4(3) . . ?
C5A Mo1 C3A 60.0(3) . . ?
C3A Mo1 Mo2 132.20(17) . . ?
C3A Mo1 P1 108.20(18) . . ?
C3A Mo1 P2 80.75(17) . . ?
C3A Mo1 C2 37.8(3) . . ?
C3A Mo1 C4A 35.2(3) . . ?
C4B Mo1 Mo2 88.3(6) . . ?
C4B Mo1 P1 139.8(6) . . ?
C4B Mo1 P2 109.9(5) . . ?
C5B Mo1 Mo2 115.9(4) . . ?
C5B Mo1 P1 153.4(5) . . ?
C5B Mo1 P2 146.9(5) . . ?
C5B Mo1 C1 38.8(4) . . ?
C5B Mo1 C2 61.4(5) . . ?
C5B Mo1 C4B 37.6(4) . . ?
C5B Mo1 C3B 59.5(8) . . ?
C3B Mo1 Mo2 100.8(4) . . ?
C3B Mo1 P1 139.4(5) . . ?
C3B Mo1 P2 90.3(5) . . ?
C3B Mo1 C4B 36.9(4) . . ?
C6B Mo1 Mo2 131.8(7) . . ?
C6B Mo1 P1 82.7(7) . . ?
C6B Mo1 P2 88.2(8) . . ?
C6B Mo1 C1 74.6(7) . . ?
C6B Mo1 C2 72.7(8) . . ?
C6B Mo1 C4B 135.9(9) . . ?
C6B Mo1 C5B 112.1(8) . . ?
C6B Mo1 C3B 106.9(9) . . ?
As1 Mo4 Mo3 52.76(7) . . ?
As2 Mo4 Mo3 54.55(8) . . ?
As2 Mo4 As1 54.97(9) . . ?
C27 Mo4 Mo3 129.06(14) . . ?
C27 Mo4 As1 78.16(16) . . ?
C27 Mo4 As2 88.37(17) . . ?
C27 Mo4 C25 82.1(2) . . ?
C27 Mo4 C28 89.7(2) . . ?
C27 Mo4 C26 86.1(2) . . ?
C27 Mo4 C22 120.1(2) . . ?
C27 Mo4 C24 112.9(2) . . ?
C27 Mo4 C23 140.1(2) . . ?
C27 Mo4 P3 80.8(8) . . ?
C27 Mo4 P4 84.8(10) . . ?
C25 Mo4 Mo3 133.75(16) . . ?
C25 Mo4 As1 149.65(17) . . ?
C25 Mo4 As2 101.94(18) . . ?
C25 Mo4 C22 59.5(2) . . ?
C25 Mo4 C24 35.6(2) . . ?
C25 Mo4 C23 58.6(2) . . ?
C25 Mo4 P3 147.3(7) . . ?
C25 Mo4 P4 102.0(9) . . ?
C28 Mo4 Mo3 87.67(16) . . ?
C28 Mo4 As1 72.25(16) . . ?
C28 Mo4 As2 126.38(17) . . ?
C28 Mo4 C25 130.8(2) . . ?
C28 Mo4 C26 95.3(2) . . ?
C28 Mo4 C22 84.6(2) . . ?
C28 Mo4 C24 142.9(2) . . ?
C28 Mo4 C23 109.8(2) . . ?
C28 Mo4 P3 76.8(6) . . ?
C28 Mo4 P4 125.6(9) . . ?
C26 Mo4 Mo3 144.74(14) . . ?
C26 Mo4 As1 159.85(17) . . ?
C26 Mo4 As2 137.89(18) . . ?
C26 Mo4 C25 36.0(2) . . ?
C26 Mo4 C22 35.77(19) . . ?
C26 Mo4 C24 59.4(2) . . ?
C26 Mo4 C23 58.5(2) . . ?
C26 Mo4 P3 164.7(7) . . ?
C26 Mo4 P4 137.9(9) . . ?
C22 Mo4 Mo3 110.28(14) . . ?
C22 Mo4 As1 150.85(17) . . ?
C22 Mo4 As2 139.78(18) . . ?
C22 Mo4 C24 58.9(2) . . ?
C22 Mo4 C23 34.7(2) . . ?
C22 Mo4 P3 152.1(8) . . ?
C22 Mo4 P4 142.8(9) . . ?
C24 Mo4 Mo3 98.60(16) . . ?
C24 Mo4 As1 138.90(17) . . ?
C24 Mo4 As2 84.98(18) . . ?
C24 Mo4 C23 35.0(2) . . ?
C24 Mo4 P3 133.6(6) . . ?
C24 Mo4 P4 86.9(9) . . ?
C23 Mo4 Mo3 87.41(14) . . ?
C23 Mo4 As1 140.16(16) . . ?
C23 Mo4 As2 105.22(19) . . ?
C23 Mo4 P3 136.4(7) . . ?
C23 Mo4 P4 108.4(9) . . ?
P3 Mo4 Mo3 49.2(8) . . ?
P4 Mo4 Mo3 57.0(10) . . ?
P4 Mo4 P3 48.9(11) . . ?
As1 Mo3 Mo4 54.84(7) . . ?
As1 Mo3 As2 55.05(9) . . ?
As2 Mo3 Mo4 52.67(6) . . ?
C20 Mo3 Mo4 127.24(13) . . ?
C20 Mo3 As1 90.90(15) . . ?
C20 Mo3 As2 75.22(14) . . ?
C20 Mo3 C21 87.7(2) . . ?
C20 Mo3 C15 113.2(2) . . ?
C20 Mo3 C17 88.0(2) . . ?
C20 Mo3 C18 122.1(2) . . ?
C20 Mo3 C16 83.5(2) . . ?
C20 Mo3 C19 141.8(2) . . ?
C20 Mo3 P3 87.5(7) . . ?
C20 Mo3 P4 79.1(7) . . ?
C21 Mo3 Mo4 84.88(15) . . ?
C21 Mo3 As1 126.45(15) . . ?
C21 Mo3 As2 73.05(15) . . ?
C21 Mo3 C15 143.3(2) . . ?
C21 Mo3 C17 93.7(2) . . ?
C21 Mo3 C18 84.8(2) . . ?
C21 Mo3 C16 128.7(2) . . ?
C21 Mo3 C19 111.4(2) . . ?
C21 Mo3 P3 123.6(8) . . ?
C21 Mo3 P4 75.9(8) . . ?
C15 Mo3 Mo4 103.05(16) . . ?
C15 Mo3 As1 84.79(16) . . ?
C15 Mo3 As2 139.62(17) . . ?
C15 Mo3 C19 35.0(2) . . ?
C15 Mo3 P3 88.6(8) . . ?
C15 Mo3 P4 135.5(7) . . ?
C17 Mo3 Mo4 144.52(15) . . ?
C17 Mo3 As1 139.81(19) . . ?
C17 Mo3 As2 158.75(17) . . ?
C17 Mo3 C15 59.2(2) . . ?
C17 Mo3 C18 35.8(2) . . ?
C17 Mo3 C16 35.8(2) . . ?
C17 Mo3 C19 59.1(2) . . ?
C17 Mo3 P3 142.2(8) . . ?
C17 Mo3 P4 163.6(7) . . ?
C18 Mo3 Mo4 109.06(15) . . ?
C18 Mo3 As1 137.16(18) . . ?
C18 Mo3 As2 151.70(17) . . ?
C18 Mo3 C15 58.6(2) . . ?
C18 Mo3 C19 35.1(2) . . ?
C18 Mo3 P3 141.5(7) . . ?
C18 Mo3 P4 150.9(8) . . ?
C16 Mo3 Mo4 138.16(17) . . ?
C16 Mo3 As1 104.17(18) . . ?
C16 Mo3 As2 149.19(17) . . ?
C16 Mo3 C15 35.2(2) . . ?
C16 Mo3 C18 59.1(2) . . ?
C16 Mo3 C19 58.6(2) . . ?
C16 Mo3 P3 106.4(8) . . ?
C16 Mo3 P4 149.2(8) . . ?
C19 Mo3 Mo4 88.41(15) . . ?
C19 Mo3 As1 102.04(17) . . ?
C19 Mo3 As2 140.88(16) . . ?
C19 Mo3 P3 106.3(7) . . ?
C19 Mo3 P4 136.4(7) . . ?
P3 Mo3 Mo4 55.6(8) . . ?
P3 Mo3 P4 48.1(11) . . ?
P4 Mo3 Mo4 48.5(7) . . ?
P1 Mo2 Mo1 52.38(3) . . ?
P1 Mo2 P2 49.67(4) . . ?
P2 Mo2 Mo1 51.15(2) . . ?
C13 Mo2 Mo1 128.38(16) . . ?
C13 Mo2 P1 88.23(17) . . ?
C13 Mo2 P2 78.60(16) . . ?
C13 Mo2 C14 88.3(2) . . ?
C13 Mo2 C11 84.6(2) . . ?
C13 Mo2 C9 111.5(2) . . ?
C13 Mo2 C8 138.6(2) . . ?
C13 Mo2 C12 118.9(3) . . ?
C13 Mo2 C10 81.1(2) . . ?
C14 Mo2 Mo1 89.85(17) . . ?
C14 Mo2 P1 124.89(17) . . ?
C14 Mo2 P2 75.80(17) . . ?
C14 Mo2 C11 94.3(3) . . ?
C14 Mo2 C9 143.2(2) . . ?
C14 Mo2 C8 110.9(2) . . ?
C14 Mo2 C12 84.5(3) . . ?
C14 Mo2 C10 129.0(3) . . ?
C11 Mo2 Mo1 146.94(17) . . ?
C11 Mo2 P1 139.9(2) . . ?
C11 Mo2 P2 160.62(17) . . ?
C11 Mo2 C9 59.0(3) . . ?
C11 Mo2 C8 58.6(2) . . ?
C11 Mo2 C12 36.1(3) . . ?
C11 Mo2 C10 35.3(3) . . ?
C9 Mo2 Mo1 100.04(18) . . ?
C9 Mo2 P1 87.76(19) . . ?
C9 Mo2 P2 136.79(19) . . ?
C8 Mo2 Mo1 89.34(17) . . ?
C8 Mo2 P1 107.37(18) . . ?
C8 Mo2 P2 140.41(17) . . ?
C8 Mo2 C9 35.0(2) . . ?
C12 Mo2 Mo1 112.2(2) . . ?
C12 Mo2 P1 142.08(18) . . ?
C12 Mo2 P2 153.5(2) . . ?
C12 Mo2 C9 58.8(3) . . ?
C12 Mo2 C8 34.8(2) . . ?
C12 Mo2 C10 59.1(3) . . ?
C10 Mo2 Mo1 134.65(19) . . ?
C10 Mo2 P1 104.6(2) . . ?
C10 Mo2 P2 147.3(2) . . ?
C10 Mo2 C9 35.2(2) . . ?
C10 Mo2 C8 58.1(2) . . ?
Mo3 As1 Mo4 72.40(7) . . ?
As2 As1 Mo4 60.87(11) . . ?
As2 As1 Mo3 63.63(11) . . ?
As2 As1 Cu1 61.00(12) . . ?
Cu1 As1 Mo4 109.11(11) . . ?
Cu1 As1 Mo3 111.98(8) . . ?
Mo4 As2 Mo3 72.78(9) . . ?
As1 As2 Mo4 64.16(11) . . ?
As1 As2 Mo3 61.32(13) . . ?
As1 As2 Cu1 60.83(12) . . ?
Cu1 As2 Mo4 111.54(11) . . ?
Cu1 As2 Mo3 110.04(13) . . ?
As1 Cu1 As2 58.16(10) . . ?
P1 Cu1 As1 107.83(8) . . ?
P1 Cu1 As2 134.42(8) . . ?
P1 Cu1 P2 111.29(5) . 3_666 ?
P1 Cu1 P3 108.4(8) . . ?
P1 Cu1 P4 138.6(9) . . ?
P2 Cu1 As1 136.50(9) 3_666 . ?
P2 Cu1 As2 103.38(9) 3_666 . ?
P2 Cu1 P3 138.1(9) 3_666 . ?
P2 Cu1 P4 102.2(10) 3_666 . ?
P3 Cu1 P4 51.5(12) . . ?
Mo2 P1 Mo1 76.09(4) . . ?
Cu1 P1 Mo1 148.26(6) . . ?
Cu1 P1 Mo2 135.51(5) . . ?
P2 P1 Mo1 63.97(4) . . ?
P2 P1 Mo2 66.02(5) . . ?
P2 P1 Cu1 124.90(6) . . ?
Mo1 P2 Mo2 76.25(3) . . ?
Cu1 P2 Mo1 158.08(6) 3_666 . ?
Cu1 P2 Mo2 125.49(5) 3_666 . ?
P1 P2 Mo1 66.15(4) . . ?
P1 P2 Mo2 64.31(5) . . ?
P1 P2 Cu1 122.76(6) . 3_666 ?
O12A Al1 O11A 109.8(3) . . ?
O12A Al1 O10A 112.8(3) . . ?
O12A Al1 O9A 109.5(3) . . ?
O11A Al1 O10A 104.3(3) . . ?
O9A Al1 O11A 113.7(3) . . ?
O9A Al1 O10A 106.6(3) . . ?
O12B Al1 O9B 96.7(8) . . ?
O11B Al1 O12B 106.1(10) . . ?
O11B Al1 O9B 112.9(10) . . ?
O10B Al1 O12B 114.0(7) . . ?
O10B Al1 O11B 117.5(11) . . ?
O10B Al1 O9B 107.8(9) . . ?
O5 C20 Mo3 177.2(4) . . ?
O7 C27 Mo4 174.4(4) . . ?
O3 C13 Mo2 176.9(5) . . ?
O4 C14 Mo2 177.6(5) . . ?
O6 C21 Mo3 176.3(4) . . ?
Mo4 C25 H25 120.4 . . ?
C26 C25 Mo4 71.6(3) . . ?
C26 C25 H25 126.1 . . ?
C26 C25 C24 107.9(5) . . ?
C24 C25 Mo4 73.8(3) . . ?
C24 C25 H25 126.1 . . ?
Mo3 C15 H15 121.5 . . ?
C16 C15 Mo3 70.8(3) . . ?
C16 C15 H15 125.9 . . ?
C16 C15 C19 108.2(6) . . ?
C19 C15 Mo3 73.5(3) . . ?
C19 C15 H15 125.9 . . ?
Mo3 C17 H17 119.8 . . ?
C18 C17 Mo3 73.0(3) . . ?
C18 C17 H17 126.3 . . ?
C16 C17 Mo3 72.8(3) . . ?
C16 C17 H17 126.3 . . ?
C16 C17 C18 107.4(6) . . ?
O8 C28 Mo4 175.8(5) . . ?
Mo4 C26 H26 119.7 . . ?
C25 C26 Mo4 72.4(3) . . ?
C25 C26 H26 125.9 . . ?
C25 C26 C22 108.3(5) . . ?
C22 C26 Mo4 73.9(3) . . ?
C22 C26 H26 125.9 . . ?
O2 C7 Mo1 174.2(6) . . ?
Mo3 C18 H18 120.1 . . ?
C17 C18 Mo3 71.2(3) . . ?
C17 C18 H18 125.6 . . ?
C17 C18 C19 108.8(6) . . ?
C19 C18 Mo3 74.8(3) . . ?
C19 C18 H18 125.6 . . ?
Mo2 C11 H11 119.6 . . ?
C12 C11 Mo2 72.8(4) . . ?
C12 C11 H11 126.1 . . ?
C10 C11 Mo2 73.4(4) . . ?
C10 C11 H11 126.1 . . ?
C10 C11 C12 107.7(6) . . ?
Mo1 C1 H1A 126.8 . . ?
Mo1 C1 H1B 127.5 . . ?
C2 C1 Mo1 72.4(3) . . ?
C2 C1 H1A 126.8 . . ?
C2 C1 H1B 127.5 . . ?
C2 C1 C5A 106.1(5) . . ?
C2 C1 C5B 104.6(9) . . ?
C5A C1 Mo1 70.9(3) . . ?
C5A C1 H1A 126.8 . . ?
C5B C1 Mo1 69.8(7) . . ?
C5B C1 H1B 127.5 . . ?
Mo3 C16 H16 120.6 . . ?
C15 C16 Mo3 74.0(3) . . ?
C15 C16 C17 108.5(5) . . ?
C15 C16 H16 125.8 . . ?
C17 C16 Mo3 71.4(3) . . ?
C17 C16 H16 125.8 . . ?
Mo2 C9 H9 122.4 . . ?
C8 C9 Mo2 72.1(3) . . ?
C8 C9 H9 126.9 . . ?
C10 C9 Mo2 70.2(3) . . ?
C10 C9 H9 126.9 . . ?
C10 C9 C8 106.1(7) . . ?
Mo1 C2 H2A 126.3 . . ?
Mo1 C2 H2B 126.1 . . ?
C1 C2 Mo1 71.1(3) . . ?
C1 C2 H2A 126.3 . . ?
C1 C2 H2B 126.1 . . ?
C1 C2 C3A 107.2(6) . . ?
C1 C2 C3B 107.7(10) . . ?
C3A C2 Mo1 70.8(3) . . ?
C3A C2 H2A 126.3 . . ?
C3B C2 Mo1 71.4(8) . . ?
C3B C2 H2B 126.1 . . ?
Mo2 C8 H8 122.8 . . ?
C9 C8 Mo2 72.9(3) . . ?
C9 C8 H8 125.3 . . ?
C12 C8 Mo2 70.6(3) . . ?
C12 C8 C9 109.4(6) . . ?
C12 C8 H8 125.3 . . ?
Mo2 C12 H12 119.8 . . ?
C11 C12 Mo2 71.1(4) . . ?
C11 C12 H12 126.3 . . ?
C8 C12 Mo2 74.6(4) . . ?
C8 C12 C11 107.4(7) . . ?
C8 C12 H12 126.3 . . ?
Mo4 C22 H22 121.2 . . ?
C26 C22 Mo4 70.4(3) . . ?
C26 C22 H22 126.3 . . ?
C23 C22 Mo4 73.9(3) . . ?
C23 C22 C26 107.4(6) . . ?
C23 C22 H22 126.3 . . ?
Mo1 C4A H4A 123.7 . . ?
C5A C4A Mo1 70.4(5) . . ?
C5A C4A H4A 126.1 . . ?
C3A C4A Mo1 71.4(5) . . ?
C3A C4A H4A 126.1 . . ?
C3A C4A C5A 107.8(8) . . ?
Mo4 C24 H24 121.3 . . ?
C25 C24 Mo4 70.6(3) . . ?
C25 C24 H24 126.4 . . ?
C23 C24 Mo4 73.5(3) . . ?
C23 C24 C25 107.2(6) . . ?
C23 C24 H24 126.4 . . ?
Mo3 C19 H19 123.7 . . ?
C15 C19 Mo3 71.5(3) . . ?
C15 C19 H19 126.4 . . ?
C18 C19 Mo3 70.0(3) . . ?
C18 C19 C15 107.2(5) . . ?
C18 C19 H19 126.4 . . ?
O1A C6A Mo1 172.8(7) . . ?
Mo2 C10 H10 120.5 . . ?
C11 C10 Mo2 71.3(4) . . ?
C11 C10 C9 109.3(6) . . ?
C11 C10 H10 125.4 . . ?
C9 C10 Mo2 74.6(3) . . ?
C9 C10 H10 125.4 . . ?
Mo1 C5A H5A 121.8 . . ?
C1 C5A Mo1 71.2(3) . . ?
C1 C5A H5A 125.3 . . ?
C4A C5A Mo1 73.3(4) . . ?
C4A C5A C1 109.3(7) . . ?
C4A C5A H5A 125.3 . . ?
Mo4 C23 H23 123.3 . . ?
C22 C23 Mo4 71.4(3) . . ?
C22 C23 C24 109.2(5) . . ?
C22 C23 H23 125.4 . . ?
C24 C23 Mo4 71.5(3) . . ?
C24 C23 H23 125.4 . . ?
Mo1 C3A H3A 121.7 . . ?
C2 C3A Mo1 71.4(3) . . ?
C2 C3A H3A 125.2 . . ?
C4A C3A Mo1 73.4(5) . . ?
C4A C3A C2 109.5(7) . . ?
C4A C3A H3A 125.2 . . ?
C41A O12A Al1 149.4(6) . . ?
O12A C41A C44A 112.1(11) . . ?
O12A C41A C43A 106.1(10) . . ?
O12A C41A C42A 106.1(11) . . ?
C44A C41A C43A 104.0(13) . . ?
C44A C41A C42A 115.8(14) . . ?
C42A C41A C43A 112.6(13) . . ?
F35A C44A C41A 108.5(15) . . ?
F36A C44A C41A 117.1(15) . . ?
F36A C44A F35A 95.0(15) . . ?
F34A C44A C41A 119.4(15) . . ?
F34A C44A F35A 94.1(17) . . ?
F34A C44A F36A 115.8(19) . . ?
F32A C43A C41A 111.8(16) . . ?
F32A C43A F33A 109.5(18) . . ?
F32A C43A F31A 110.3(18) . . ?
F33A C43A C41A 112.8(15) . . ?
F31A C43A C41A 109.3(16) . . ?
F31A C43A F33A 102.8(14) . . ?
F30A C42A C41A 115.4(17) . . ?
F30A C42A F28A 107.6(19) . . ?
F30A C42A F29A 108.1(17) . . ?
F28A C42A C41A 110.4(17) . . ?
F29A C42A C41A 109.9(13) . . ?
F29A C42A F28A 105(2) . . ?
C37A O11A Al1 152.7(6) . . ?
O11A C37A C39A 110.2(7) . . ?
O11A C37A C38A 111.3(9) . . ?
O11A C37A C40A 106.9(9) . . ?
C39A C37A C38A 117.7(11) . . ?
C39A C37A C40A 105.1(9) . . ?
C38A C37A C40A 104.9(10) . . ?
F24A C39A C37A 110.7(8) . . ?
F24A C39A F22A 108.7(8) . . ?
F24A C39A F23A 108.5(9) . . ?
F22A C39A C37A 113.4(8) . . ?
F23A C39A C37A 109.0(9) . . ?
F23A C39A F22A 106.5(8) . . ?
F20A C38A C37A 115.2(14) . . ?
F20A C38A F21A 109.9(13) . . ?
F20A C38A F19A 109.3(13) . . ?
F21A C38A C37A 106.6(12) . . ?
F21A C38A F19A 106.9(15) . . ?
F19A C38A C37A 108.6(12) . . ?
F27A C40A C37A 114.5(10) . . ?
F27A C40A F25A 104.7(10) . . ?
F27A C40A F26A 105.0(12) . . ?
F25A C40A C37A 114.8(11) . . ?
F25A C40A F26A 104.1(12) . . ?
F26A C40A C37A 112.6(10) . . ?
C33A O10A Al1 146.5(6) . . ?
O10A C33A C34A 107.8(7) . . ?
O10A C33A C36A 111.5(7) . . ?
O10A C33A C35A 111.8(7) . . ?
C34A C33A C35A 107.4(7) . . ?
C36A C33A C34A 110.1(8) . . ?
C36A C33A C35A 108.2(8) . . ?
F11A C34A C33A 111.7(7) . . ?
F11A C34A F12A 108.0(7) . . ?
F11A C34A F10A 107.9(8) . . ?
F12A C34A C33A 111.7(7) . . ?
F10A C34A C33A 111.1(7) . . ?
F10A C34A F12A 106.2(7) . . ?
F17A C36A C33A 109.5(7) . . ?
F17A C36A F16A 108.7(9) . . ?
F18A C36A C33A 113.5(10) . . ?
F18A C36A F17A 104.4(8) . . ?
F18A C36A F16A 106.9(8) . . ?
F16A C36A C33A 113.4(7) . . ?
F14A C35A C33A 111.9(7) . . ?
F14A C35A F15A 107.9(7) . . ?
F14A C35A F13A 106.8(7) . . ?
F15A C35A C33A 113.3(7) . . ?
F13A C35A C33A 109.8(7) . . ?
F13A C35A F15A 106.9(7) . . ?
C29 O9A Al1 147.1(5) . . ?
F9A C32A F7A 107.4(6) . . ?
F9A C32A F8A 107.2(6) . . ?
F9A C32A C29 110.7(7) . . ?
F7A C32A F8A 106.3(7) . . ?
F7A C32A C29 113.1(6) . . ?
F8A C32A C29 111.8(6) . . ?
F4A C31A C29 111.8(7) . . ?
F5A C31A F4A 106.8(7) . . ?
F5A C31A F6A 107.2(8) . . ?
F5A C31A C29 112.7(6) . . ?
F6A C31A F4A 106.6(6) . . ?
F6A C31A C29 111.4(7) . . ?
F2A C30A F3A 108.2(8) . . ?
F2A C30A C29 112.3(6) . . ?
F3A C30A C29 112.5(9) . . ?
F1A C30A F2A 107.3(9) . . ?
F1A C30A F3A 105.4(8) . . ?
F1A C30A C29 110.7(7) . . ?
H45A C45A H45B 109.5 . . ?
H45A C45A H45C 109.5 . . ?
H45B C45A H45C 109.5 . . ?
C46 C45A H45A 109.5 . . ?
C46 C45A H45B 109.5 . . ?
C46 C45A H45C 109.5 . . ?
C47A C46 C45A 121.1(14) . . ?
C47A C46 C51A 126.8(12) . . ?
C51A C46 C45A 111.9(15) . . ?
C51B C46 C47B 104.5(16) . . ?
C51B C46 C45B 126.6(17) . . ?
C47B C46 C45B 128.3(15) . . ?
C46 C47A H47A 121.7 . . ?
C46 C47A C48A 116.7(12) . . ?
C48A C47A H47A 121.7 . . ?
C47A C48A H48A 120.0 . . ?
C47A C48A C49A 120.0(13) . . ?
C49A C48A H48A 120.0 . . ?
C48A C49A H49A 120.4 . . ?
C50A C49A C48A 119.3(15) . . ?
C50A C49A H49A 120.4 . . ?
C49A C50A H50A 119.5 . . ?
C51A C50A C49A 121.1(17) . . ?
C51A C50A H50A 119.5 . . ?
C46 C51A C50A 116.0(17) . . ?
C46 C51A H51A 122.0 . . ?
C50A C51A H51A 122.0 . . ?
C41B O12B Al1 153.2(19) . . ?
F36B C44B F34B 99(2) . . ?
F36B C44B C41B 109.1(17) . . ?
F34B C44B C41B 98.8(16) . . ?
F35B C44B F36B 125(2) . . ?
F35B C44B F34B 108.0(19) . . ?
F35B C44B C41B 112.4(17) . . ?
F32B C43B F33B 98.5(16) . . ?
F32B C43B C41B 108(2) . . ?
F33B C43B C41B 126(2) . . ?
F31B C43B F32B 103.3(19) . . ?
F31B C43B F33B 97.1(17) . . ?
F31B C43B C41B 119.9(18) . . ?
F29B C42B C41B 98(2) . . ?
F30B C42B F29B 116(2) . . ?
F30B C42B F28B 113(2) . . ?
F30B C42B C41B 122(2) . . ?
F28B C42B F29B 108(2) . . ?
F28B C42B C41B 97.0(18) . . ?
C37B O11B Al1 157(2) . . ?
O11B C37B C39B 110(3) . . ?
O11B C37B C38B 114(3) . . ?
O11B C37B C40B 110(3) . . ?
C39B C37B C40B 98(2) . . ?
C38B C37B C39B 109(2) . . ?
C38B C37B C40B 115(3) . . ?
F24B C39B C37B 117(2) . . ?
F22B C39B C37B 119(3) . . ?
F22B C39B F24B 100.8(17) . . ?
F23B C39B C37B 111(2) . . ?
F23B C39B F24B 105.0(18) . . ?
F23B C39B F22B 103.0(18) . . ?
F20B C38B C37B 107(2) . . ?
F20B C38B F21B 114(2) . . ?
F20B C38B F19B 106(2) . . ?
F21B C38B C37B 110(2) . . ?
F19B C38B C37B 110(3) . . ?
F19B C38B F21B 111(2) . . ?
F27B C40B C37B 110(3) . . ?
F27B C40B F26B 98(3) . . ?
F25B C40B C37B 117(3) . . ?
F25B C40B F27B 107(3) . . ?
F25B C40B F26B 109(2) . . ?
F26B C40B C37B 115(2) . . ?
C29 O9B Al1 146.4(15) . . ?
O9A C29 C32A 109.7(6) . . ?
O9A C29 C31A 108.5(5) . . ?
O9A C29 C30A 109.7(6) . . ?
C32A C29 C31A 109.2(6) . . ?
C32A C29 C30A 111.6(6) . . ?
C30A C29 C31A 108.1(6) . . ?
O9B C29 C32B 118.2(11) . . ?
O9B C29 C31B 115.5(16) . . ?
O9B C29 C30B 114.8(15) . . ?
C32B C29 C31B 111.5(16) . . ?
C32B C29 C30B 96.4(16) . . ?
C31B C29 C30B 96.8(17) . . ?
F9B C32B C29 112(2) . . ?
F7B C32B C29 115(2) . . ?
F7B C32B F9B 112(3) . . ?
F7B C32B F8B 109(3) . . ?
F8B C32B C29 106(2) . . ?
F8B C32B F9B 100(2) . . ?
F5B C31B C29 110(3) . . ?
F5B C31B F6B 106(3) . . ?
F5B C31B F4B 118(4) . . ?
F6B C31B C29 104(3) . . ?
F4B C31B C29 117(2) . . ?
F4B C31B F6B 100(3) . . ?
F3B C30B C29 107(2) . . ?
F3B C30B F2B 93(3) . . ?
F1B C30B C29 126(3) . . ?
F1B C30B F3B 109(3) . . ?
F1B C30B F2B 109(3) . . ?
F2B C30B C29 108(2) . . ?
C33B O10B Al1 146.3(19) . . ?
O10B C33B C36B 105(2) . . ?
O10B C33B C35B 111(2) . . ?
O10B C33B C34B 113(2) . . ?
C35B C33B C36B 108(3) . . ?
C35B C33B C34B 115(2) . . ?
C34B C33B C36B 104(2) . . ?
F18B C36B C33B 115(2) . . ?
F18B C36B F16B 107(3) . . ?
F16B C36B C33B 113(3) . . ?
F17B C36B C33B 120(3) . . ?
F17B C36B F18B 105(3) . . ?
F17B C36B F16B 95(3) . . ?
F14B C35B C33B 107(2) . . ?
F14B C35B F15B 110(3) . . ?
F15B C35B C33B 110(2) . . ?
F13B C35B C33B 111(3) . . ?
F13B C35B F14B 108(2) . . ?
F13B C35B F15B 111(2) . . ?
F11B C34B C33B 104.7(18) . . ?
F12B C34B C33B 112(2) . . ?
F12B C34B F11B 105.5(19) . . ?
F10B C34B C33B 113.7(18) . . ?
F10B C34B F11B 109.4(19) . . ?
F10B C34B F12B 111(2) . . ?
Mo1 C4B H4B 129.6 . . ?
C5B C4B Mo1 68.4(11) . . ?
C5B C4B H4B 129.6 . . ?
C3B C4B Mo1 70.2(11) . . ?
C3B C4B H4B 129.6 . . ?
C3B C4B C5B 100.3(17) . . ?
Mo1 C5B H5B 122.8 . . ?
C1 C5B Mo1 71.4(7) . . ?
C1 C5B H5B 123.3 . . ?
C4B C5B Mo1 74.0(11) . . ?
C4B C5B C1 113.4(15) . . ?
C4B C5B H5B 123.3 . . ?
Mo1 C3B H3B 124.2 . . ?
C2 C3B Mo1 71.3(8) . . ?
C2 C3B H3B 123.1 . . ?
C4B C3B Mo1 72.9(12) . . ?
C4B C3B C2 113.9(16) . . ?
C4B C3B H3B 123.1 . . ?
O1B C6B Mo1 176(2) . . ?
F21C C38C F20C 108(2) . . ?
F21C C38C F19C 110(2) . . ?
F19C C38C F20C 108.8(19) . . ?
F27C C40C F26C 109.1(16) . . ?
F27C C40C F25C 106.1(16) . . ?
F25C C40C F26C 104.3(17) . . ?
F36C C44C F34C 109.1(18) . . ?
F36C C44C F35C 101.0(19) . . ?
F34C C44C F35C 106.1(17) . . ?
F32C C43C F33C 110.8(17) . . ?
F31C C43C F32C 102.1(18) . . ?
F31C C43C F33C 111(2) . . ?
F29C C42C F30C 106(2) . . ?
F29C C42C F28C 111(2) . . ?
F30C C42C F28C 112(3) . . ?
C49B C48B H48B 123.0 . . ?
C49B C48B C47B 113.9(17) . . ?
C47B C48B H48B 123.0 . . ?
C49B C50B H50B 121.8 . . ?
C51B C50B H50B 121.8 . . ?
C51B C50B C49B 116(2) . . ?
C48B C49B H49B 120.0 . . ?
C50B C49B C48B 120.1(19) . . ?
C50B C49B H49B 120.0 . . ?
C46 C51B C50B 132(2) . . ?
C46 C51B H51B 113.8 . . ?
C50B C51B H51B 113.8 . . ?
C46 C47B C48B 131.6(16) . . ?
C46 C47B H47B 114.2 . . ?
C48B C47B H47B 114.2 . . ?
C46 C45B H45D 109.5 . . ?
C46 C45B H45E 109.5 . . ?
C46 C45B H45F 109.5 . . ?
H45D C45B H45E 109.5 . . ?
H45D C45B H45F 109.5 . . ?
H45E C45B H45F 109.5 . . ?
O12B C41B C44B 96.6(19) . . ?
O12B C41B C43B 107.7(18) . . ?
O12B C41B C42B 136(2) . . ?
C44B C41B C43B 104.4(19) . . ?
C42B C41B C44B 99.1(19) . . ?
C42B C41B C43B 108.1(19) . . ?
Mo3 P3 Mo4 75.2(9) . . ?
Cu1 P3 Mo4 112.5(13) . . ?
Cu1 P3 Mo3 121.7(11) . . ?
P4 P3 Mo4 59.6(14) . . ?
P4 P3 Mo3 72.8(15) . . ?
P4 P3 Cu1 65.4(16) . . ?
Mo4 P4 Mo3 74.5(12) . . ?
Mo4 P4 Cu1 119.6(14) . . ?
Cu1 P4 Mo3 109.7(14) . . ?
P3 P4 Mo4 71.5(15) . . ?
P3 P4 Mo3 59.1(15) . . ?
P3 P4 Cu1 63.0(15) . . ?

loop_
_geom_bond_atom_site_label_1
_geom_bond_atom_site_label_2
_geom_bond_distance
_geom_bond_site_symmetry_2
_geom_bond_publ_flag
Mo1 Mo2 3.0636(5) . ?
Mo1 P1 2.5001(11) . ?
Mo1 P2 2.4563(10) . ?
Mo1 C7 2.006(6) . ?
Mo1 C1 2.284(5) . ?
Mo1 C2 2.300(6) . ?
Mo1 C4A 2.317(9) . ?
Mo1 C6A 2.045(8) . ?
Mo1 C5A 2.279(6) . ?
Mo1 C3A 2.292(7) . ?
Mo1 C4B 2.34(2) . ?
Mo1 C5B 2.261(18) . ?
Mo1 C3B 2.30(2) . ?
Mo1 C6B 2.09(3) . ?
Mo4 Mo3 3.0699(5) . ?
Mo4 As1 2.633(3) . ?
Mo4 As2 2.555(3) . ?
Mo4 C27 1.981(5) . ?
Mo4 C25 2.299(5) . ?
Mo4 C28 1.988(6) . ?
Mo4 C26 2.288(5) . ?
Mo4 C22 2.334(5) . ?
Mo4 C24 2.340(6) . ?
Mo4 C23 2.365(5) . ?
Mo4 P3 2.62(3) . ?
Mo4 P4 2.38(4) . ?
Mo3 As1 2.564(3) . ?
Mo3 As2 2.618(4) . ?
Mo3 C20 1.979(5) . ?
Mo3 C21 2.003(6) . ?
Mo3 C15 2.351(6) . ?
Mo3 C17 2.292(5) . ?
Mo3 C18 2.315(5) . ?
Mo3 C16 2.310(5) . ?
Mo3 C19 2.377(5) . ?
Mo3 P3 2.40(3) . ?
Mo3 P4 2.67(4) . ?
Mo2 P1 2.4710(13) . ?
Mo2 P2 2.5056(13) . ?
Mo2 C13 1.991(5) . ?
Mo2 C14 2.013(6) . ?
Mo2 C11 2.278(6) . ?
Mo2 C9 2.361(5) . ?
Mo2 C8 2.351(5) . ?
Mo2 C12 2.300(6) . ?
Mo2 C10 2.305(6) . ?
As1 As2 2.395(4) . ?
As1 Cu1 2.462(3) . ?
As2 Cu1 2.466(4) . ?
Cu1 P1 2.2591(13) . ?
Cu1 P2 2.2727(12) 3_666 ?
Cu1 P3 2.37(3) . ?
Cu1 P4 2.42(4) . ?
P1 P2 2.0905(16) . ?
Al1 O12A 1.697(5) . ?
Al1 O11A 1.739(7) . ?
Al1 O10A 1.780(5) . ?
Al1 O9A 1.717(5) . ?
Al1 O12B 1.770(15) . ?
Al1 O11B 1.62(2) . ?
Al1 O9B 1.858(16) . ?
Al1 O10B 1.613(14) . ?
O5 C20 1.147(7) . ?
O7 C27 1.144(6) . ?
O3 C13 1.141(7) . ?
O6 C21 1.131(7) . ?
O8 C28 1.142(7) . ?
O4 C14 1.144(7) . ?
O2 C7 1.138(7) . ?
C25 H25 0.9500 . ?
C25 C26 1.416(9) . ?
C25 C24 1.420(9) . ?
C15 H15 0.9500 . ?
C15 C16 1.412(9) . ?
C15 C19 1.422(9) . ?
C17 H17 0.9500 . ?
C17 C18 1.416(9) . ?
C17 C16 1.415(9) . ?
C26 H26 0.9500 . ?
C26 C22 1.420(8) . ?
C18 H18 0.9500 . ?
C18 C19 1.417(9) . ?
C11 H11 0.9500 . ?
C11 C12 1.420(11) . ?
C11 C10 1.391(12) . ?
C1 H1A 1.0000 . ?
C1 H1B 1.0000 . ?
C1 C2 1.433(8) . ?
C1 C5A 1.484(10) . ?
C1 C5B 1.510(15) . ?
C16 H16 0.9500 . ?
O1A C6A 1.119(9) . ?
C9 H9 0.9500 . ?
C9 C8 1.415(9) . ?
C9 C10 1.412(10) . ?
C2 H2A 1.0000 . ?
C2 H2B 1.0000 . ?
C2 C3A 1.489(10) . ?
C2 C3B 1.471(15) . ?
C8 H8 0.9500 . ?
C8 C12 1.391(10) . ?
C12 H12 0.9500 . ?
C22 H22 0.9500 . ?
C22 C23 1.402(9) . ?
C4A H4A 0.9500 . ?
C4A C5A 1.434(12) . ?
C4A C3A 1.394(14) . ?
C24 H24 0.9500 . ?
C24 C23 1.416(9) . ?
C19 H19 0.9500 . ?
C10 H10 0.9500 . ?
C5A H5A 0.9500 . ?
C23 H23 0.9500 . ?
C3A H3A 0.9500 . ?
O12A C41A 1.348(10) . ?
C41A C44A 1.494(14) . ?
C41A C43A 1.536(14) . ?
C41A C42A 1.502(15) . ?
C44A F35A 1.36(2) . ?
C44A F36A 1.36(2) . ?
C44A F34A 1.35(3) . ?
C43A F32A 1.28(3) . ?
C43A F33A 1.39(3) . ?
C43A F31A 1.36(3) . ?
C42A F30A 1.27(2) . ?
C42A F28A 1.44(4) . ?
C42A F29A 1.34(2) . ?
O11A C37A 1.343(13) . ?
C37A C39A 1.522(12) . ?
C37A C38A 1.526(14) . ?
C37A C40A 1.572(15) . ?
C39A F24A 1.286(12) . ?
C39A F22A 1.340(9) . ?
C39A F23A 1.336(13) . ?
C38A F20A 1.30(2) . ?
C38A F21A 1.35(2) . ?
C38A F19A 1.353(17) . ?
C40A F27A 1.346(13) . ?
C40A F25A 1.350(12) . ?
C40A F26A 1.370(14) . ?
O10A C33A 1.348(11) . ?
C33A C34A 1.562(11) . ?
C33A C36A 1.544(9) . ?
C33A C35A 1.571(10) . ?
C34A F11A 1.305(11) . ?
C34A F12A 1.348(10) . ?
C34A F10A 1.316(10) . ?
C36A F17A 1.327(11) . ?
C36A F18A 1.288(14) . ?
C36A F16A 1.333(11) . ?
C35A F14A 1.314(10) . ?
C35A F15A 1.333(10) . ?
C35A F13A 1.319(10) . ?
O9A C29 1.359(8) . ?
C32A F9A 1.325(9) . ?
C32A F7A 1.334(9) . ?
C32A F8A 1.335(10) . ?
C32A C29 1.515(10) . ?
C31A F4A 1.334(10) . ?
C31A F5A 1.268(11) . ?
C31A F6A 1.322(10) . ?
C31A C29 1.589(10) . ?
C30A F2A 1.316(11) . ?
C30A F3A 1.347(12) . ?
C30A F1A 1.309(12) . ?
C30A C29 1.554(12) . ?
C45A H45A 0.9800 . ?
C45A H45B 0.9800 . ?
C45A H45C 0.9800 . ?
C45A C46 1.496(17) . ?
C46 C47A 1.364(12) . ?
C46 C51A 1.369(13) . ?
C46 C51B 1.373(14) . ?
C46 C47B 1.404(13) . ?
C46 C45B 1.495(17) . ?
C47A H47A 0.9500 . ?
C47A C48A 1.381(13) . ?
C48A H48A 0.9500 . ?
C48A C49A 1.413(13) . ?
C49A H49A 0.9500 . ?
C49A C50A 1.408(14) . ?
C50A H50A 0.9500 . ?
C50A C51A 1.373(14) . ?
C51A H51A 0.9500 . ?
O12B C41B 1.260(16) . ?
C44B F36B 1.287(17) . ?
C44B F34B 1.314(17) . ?
C44B F35B 1.287(16) . ?
C44B C41B 1.484(17) . ?
C43B F32B 1.36(3) . ?
C43B F33B 1.44(3) . ?
C43B F31B 1.34(3) . ?
C43B C41B 1.570(16) . ?
C42B F29B 1.37(4) . ?
C42B F30B 1.25(3) . ?
C42B F28B 1.34(3) . ?
C42B C41B 1.471(15) . ?
O11B C37B 1.31(5) . ?
C37B C39B 1.545(18) . ?
C37B C38B 1.531(17) . ?
C37B C40B 1.554(18) . ?
C39B F24B 1.34(2) . ?
C39B F22B 1.34(2) . ?
C39B F23B 1.33(2) . ?
C38B F20B 1.37(2) . ?
C38B F21B 1.38(2) . ?
C38B F19B 1.374(19) . ?
C40B F27B 1.29(2) . ?
C40B F25B 1.28(2) . ?
C40B F26B 1.29(2) . ?
O9B C29 1.220(16) . ?
C29 C32B 1.55(4) . ?
C29 C31B 1.61(3) . ?
C29 C30B 1.62(3) . ?
C32B F9B 1.37(2) . ?
C32B F7B 1.35(2) . ?
C32B F8B 1.36(2) . ?
C31B F5B 1.14(4) . ?
C31B F6B 1.30(4) . ?
C31B F4B 1.30(4) . ?
C30B F3B 1.31(4) . ?
C30B F1B 1.26(4) . ?
C30B F2B 1.37(4) . ?
O10B C33B 1.35(4) . ?
C33B C36B 1.572(17) . ?
C33B C35B 1.541(16) . ?
C33B C34B 1.554(17) . ?
C36B F18B 1.32(3) . ?
C36B F16B 1.34(4) . ?
C36B F17B 1.14(4) . ?
C35B F14B 1.33(4) . ?
C35B F15B 1.34(3) . ?
C35B F13B 1.33(4) . ?
C34B F11B 1.335(18) . ?
C34B F12B 1.329(18) . ?
C34B F10B 1.325(18) . ?
C4B H4B 1.0000 . ?
C4B C5B 1.482(17) . ?
C4B C3B 1.467(17) . ?
C5B H5B 0.9500 . ?
C3B H3B 0.9500 . ?
C6B O1B 1.18(4) . ?
C38C F20C 1.316(19) . ?
C38C F21C 1.293(19) . ?
C38C F19C 1.313(18) . ?
C40C F26C 1.292(18) . ?
C40C F27C 1.275(17) . ?
C40C F25C 1.282(18) . ?
C44C F36C 1.281(17) . ?
C44C F34C 1.297(16) . ?
C44C F35C 1.306(16) . ?
C43C F32C 1.33(3) . ?
C43C F33C 1.36(3) . ?
C43C F31C 1.28(3) . ?
C42C F29C 1.30(3) . ?
C42C F30C 1.31(5) . ?
C42C F28C 1.32(3) . ?
C48B H48B 0.9500 . ?
C48B C49B 1.397(14) . ?
C48B C47B 1.417(14) . ?
C50B H50B 0.9500 . ?
C50B C49B 1.386(14) . ?
C50B C51B 1.374(14) . ?
C49B H49B 0.9500 . ?
C51B H51B 0.9500 . ?
C47B H47B 0.9500 . ?
C45B H45D 0.9800 . ?
C45B H45E 0.9800 . ?
C45B H45F 0.9800 . ?
P3 P4 2.08(5) . ?

loop_
_geom_torsion_atom_site_label_1
_geom_torsion_atom_site_label_2
_geom_torsion_atom_site_label_3
_geom_torsion_atom_site_label_4
_geom_torsion
_geom_torsion_site_symmetry_1
_geom_torsion_site_symmetry_2
_geom_torsion_site_symmetry_3
_geom_torsion_site_symmetry_4
_geom_torsion_publ_flag
Mo1 C1 C2 C3A -62.0(4) . . . . ?
Mo1 C1 C2 C3B 62.4(8) . . . . ?
Mo1 C1 C5A C4A 63.8(5) . . . . ?
Mo1 C1 C5B C4B -62.4(14) . . . . ?
Mo1 C2 C3A C4A -63.9(5) . . . . ?
Mo1 C2 C3B C4B 60.8(15) . . . . ?
Mo1 C4A C5A C1 -62.5(4) . . . . ?
Mo1 C4A C3A C2 62.6(5) . . . . ?
Mo1 C4B C5B C1 60.9(12) . . . . ?
Mo1 C4B C3B C2 -59.9(12) . . . . ?
Mo4 C25 C26 C22 -65.7(4) . . . . ?
Mo4 C25 C24 C23 64.9(4) . . . . ?
Mo4 C26 C22 C23 -65.1(4) . . . . ?
Mo4 C22 C23 C24 -61.9(4) . . . . ?
Mo4 C24 C23 C22 61.8(4) . . . . ?
Mo3 C15 C16 C17 -63.5(4) . . . . ?
Mo3 C15 C19 C18 61.3(4) . . . . ?
Mo3 C17 C18 C19 -65.9(4) . . . . ?
Mo3 C17 C16 C15 65.2(3) . . . . ?
Mo3 C18 C19 C15 -62.2(4) . . . . ?
Mo2 C11 C12 C8 -66.4(4) . . . . ?
Mo2 C11 C10 C9 65.4(4) . . . . ?
Mo2 C9 C8 C12 61.5(4) . . . . ?
Mo2 C9 C10 C11 -63.3(4) . . . . ?
Mo2 C8 C12 C11 64.0(4) . . . . ?
Al1 O12A C41A C44A 69.0(18) . . . . ?
Al1 O12A C41A C43A -178.2(12) . . . . ?
Al1 O12A C41A C42A -58.3(19) . . . . ?
Al1 O11A C37A C39A -171.6(11) . . . . ?
Al1 O11A C37A C38A -39(2) . . . . ?
Al1 O11A C37A C40A 74.7(17) . . . . ?
Al1 O10A C33A C34A 175.3(6) . . . . ?
Al1 O10A C33A C36A -63.8(12) . . . . ?
Al1 O10A C33A C35A 57.5(11) . . . . ?
Al1 O9A C29 C32A 177.8(6) . . . . ?
Al1 O9A C29 C31A -62.9(10) . . . . ?
Al1 O9A C29 C30A 54.9(10) . . . . ?
Al1 O12B C41B C44B -147(3) . . . . ?
Al1 O12B C41B C43B -40(5) . . . . ?
Al1 O12B C41B C42B 103(4) . . . . ?
Al1 O11B C37B C39B 43(7) . . . . ?
Al1 O11B C37B C38B 165(5) . . . . ?
Al1 O11B C37B C40B -65(7) . . . . ?
Al1 O9B C29 C32B 50(2) . . . . ?
Al1 O9B C29 C31B -174(2) . . . . ?
Al1 O9B C29 C30B -63(2) . . . . ?
Al1 O10B C33B C36B 64(3) . . . . ?
Al1 O10B C33B C35B 180(2) . . . . ?
Al1 O10B C33B C34B -49(4) . . . . ?
C25 C26 C22 Mo4 64.8(4) . . . . ?
C25 C26 C22 C23 -0.3(6) . . . . ?
C25 C24 C23 Mo4 -63.0(4) . . . . ?
C25 C24 C23 C22 -1.1(6) . . . . ?
C17 C18 C19 Mo3 63.6(4) . . . . ?
C17 C18 C19 C15 1.3(6) . . . . ?
C26 C25 C24 Mo4 -64.0(4) . . . . ?
C26 C25 C24 C23 0.9(6) . . . . ?
C26 C22 C23 Mo4 62.8(4) . . . . ?
C26 C22 C23 C24 0.9(6) . . . . ?
C18 C17 C16 Mo3 -65.3(3) . . . . ?
C18 C17 C16 C15 -0.1(6) . . . . ?
C1 C2 C3A Mo1 62.2(4) . . . . ?
C1 C2 C3A C4A -1.7(7) . . . . ?
C1 C2 C3B Mo1 -62.2(5) . . . . ?
C1 C2 C3B C4B -1.5(18) . . . . ?
C16 C15 C19 Mo3 -62.7(4) . . . . ?
C16 C15 C19 C18 -1.4(6) . . . . ?
C16 C17 C18 Mo3 65.2(3) . . . . ?
C16 C17 C18 C19 -0.8(6) . . . . ?
C9 C8 C12 Mo2 -63.0(4) . . . . ?
C9 C8 C12 C11 1.0(7) . . . . ?
C2 C1 C5A Mo1 -64.3(4) . . . . ?
C2 C1 C5A C4A -0.6(7) . . . . ?
C2 C1 C5B Mo1 64.6(5) . . . . ?
C2 C1 C5B C4B 2.2(17) . . . . ?
C8 C9 C10 Mo2 63.7(4) . . . . ?
C8 C9 C10 C11 0.4(7) . . . . ?
C12 C11 C10 Mo2 -65.2(4) . . . . ?
C12 C11 C10 C9 0.2(7) . . . . ?
C24 C25 C26 Mo4 65.4(4) . . . . ?
C24 C25 C26 C22 -0.4(6) . . . . ?
C19 C15 C16 Mo3 64.5(4) . . . . ?
C19 C15 C16 C17 1.0(6) . . . . ?
C10 C11 C12 Mo2 65.6(4) . . . . ?
C10 C11 C12 C8 -0.8(7) . . . . ?
C10 C9 C8 Mo2 -62.4(4) . . . . ?
C10 C9 C8 C12 -0.9(7) . . . . ?
C5A C1 C2 Mo1 63.3(4) . . . . ?
C5A C1 C2 C3A 1.3(6) . . . . ?
C5A C4A C3A Mo1 -61.3(5) . . . . ?
C5A C4A C3A C2 1.3(8) . . . . ?
C3A C4A C5A Mo1 62.0(5) . . . . ?
C3A C4A C5A C1 -0.5(8) . . . . ?
O12A Al1 O11A C37A 165.9(15) . . . . ?
O12A Al1 O10A C33A 80.0(9) . . . . ?
O12A Al1 O9A C29 31.8(9) . . . . ?
O12A C41A C44A F35A -77.9(15) . . . . ?
O12A C41A C44A F36A 176.2(15) . . . . ?
O12A C41A C44A F34A 28(2) . . . . ?
O12A C41A C43A F32A 42(2) . . . . ?
O12A C41A C43A F33A -82.3(16) . . . . ?
O12A C41A C43A F31A 163.9(15) . . . . ?
O12A C41A C42A F30A -72.9(17) . . . . ?
O12A C41A C42A F28A 165(2) . . . . ?
O12A C41A C42A F29A 49.6(18) . . . . ?
C44A C41A C43A F32A 160.0(18) . . . . ?
C44A C41A C43A F33A 36.0(17) . . . . ?
C44A C41A C43A F31A -77.7(19) . . . . ?
C44A C41A C42A F30A 162.1(16) . . . . ?
C44A C41A C42A F28A 40(3) . . . . ?
C44A C41A C42A F29A -75.4(18) . . . . ?
C43A C41A C44A F35A 167.9(14) . . . . ?
C43A C41A C44A F36A 62(2) . . . . ?
C43A C41A C44A F34A -86(2) . . . . ?
C43A C41A C42A F30A 43(2) . . . . ?
C43A C41A C42A F28A -80(3) . . . . ?
C43A C41A C42A F29A 165.2(15) . . . . ?
C42A C41A C44A F35A 43.9(18) . . . . ?
C42A C41A C44A F36A -62(2) . . . . ?
C42A C41A C44A F34A 149.9(19) . . . . ?
C42A C41A C43A F32A -74(2) . . . . ?
C42A C41A C43A F33A 162.1(14) . . . . ?
C42A C41A C43A F31A 48(2) . . . . ?
O11A Al1 O12A C41A -26.8(14) . . . . ?
O11A Al1 O10A C33A -160.9(8) . . . . ?
O11A Al1 O9A C29 -91.4(8) . . . . ?
O11A C37A C39A F24A -43.6(12) . . . . ?
O11A C37A C39A F22A -166.0(9) . . . . ?
O11A C37A C39A F23A 75.6(11) . . . . ?
O11A C37A C38A F20A 70.2(15) . . . . ?
O11A C37A C38A F21A -52.0(15) . . . . ?
O11A C37A C38A F19A -166.9(12) . . . . ?
O11A C37A C40A F27A -46.0(13) . . . . ?
O11A C37A C40A F25A -167.2(9) . . . . ?
O11A C37A C40A F26A 73.9(12) . . . . ?
C39A C37A C38A F20A -161.4(10) . . . . ?
C39A C37A C38A F21A 76.4(14) . . . . ?
C39A C37A C38A F19A -38.4(18) . . . . ?
C39A C37A C40A F27A -163.0(10) . . . . ?
C39A C37A C40A F25A 75.7(12) . . . . ?
C39A C37A C40A F26A -43.1(12) . . . . ?
C38A C37A C39A F24A -172.6(10) . . . . ?
C38A C37A C39A F22A 65.0(14) . . . . ?
C38A C37A C39A F23A -53.4(13) . . . . ?
C38A C37A C40A F27A 72.3(13) . . . . ?
C38A C37A C40A F25A -49.0(14) . . . . ?
C38A C37A C40A F26A -167.8(11) . . . . ?
C40A C37A C39A F24A 71.2(10) . . . . ?
C40A C37A C39A F22A -51.2(12) . . . . ?
C40A C37A C39A F23A -169.6(9) . . . . ?
C40A C37A C38A F20A -45.0(15) . . . . ?
C40A C37A C38A F21A -167.2(11) . . . . ?
C40A C37A C38A F19A 77.9(16) . . . . ?
O10A Al1 O12A C41A 89.0(14) . . . . ?
O10A Al1 O11A C37A 44.7(15) . . . . ?
O10A Al1 O9A C29 154.1(8) . . . . ?
O10A C33A C34A F11A -76.2(8) . . . . ?
O10A C33A C34A F12A 162.8(6) . . . . ?
O10A C33A C34A F10A 44.4(9) . . . . ?
O10A C33A C36A F17A 45.4(11) . . . . ?
O10A C33A C36A F18A -70.8(11) . . . . ?
O10A C33A C36A F16A 167.0(9) . . . . ?
O10A C33A C35A F14A -77.9(9) . . . . ?
O10A C33A C35A F15A 160.0(7) . . . . ?
O10A C33A C35A F13A 40.6(9) . . . . ?
C34A C33A C36A F17A 165.0(8) . . . . ?
C34A C33A C36A F18A 48.8(11) . . . . ?
C34A C33A C36A F16A -73.4(11) . . . . ?
C34A C33A C35A F14A 164.1(7) . . . . ?
C34A C33A C35A F15A 41.9(10) . . . . ?
C34A C33A C35A F13A -77.5(9) . . . . ?
C36A C33A C34A F11A 162.0(8) . . . . ?
C36A C33A C34A F12A 41.0(9) . . . . ?
C36A C33A C34A F10A -77.4(10) . . . . ?
C36A C33A C35A F14A 45.3(10) . . . . ?
C36A C33A C35A F15A -76.9(10) . . . . ?
C36A C33A C35A F13A 163.8(7) . . . . ?
C35A C33A C34A F11A 44.4(10) . . . . ?
C35A C33A C34A F12A -76.6(8) . . . . ?
C35A C33A C34A F10A 165.0(8) . . . . ?
C35A C33A C36A F17A -78.0(10) . . . . ?
C35A C33A C36A F18A 165.8(8) . . . . ?
C35A C33A C36A F16A 43.6(12) . . . . ?
O9A Al1 O12A C41A -152.4(13) . . . . ?
O9A Al1 O11A C37A -71.1(15) . . . . ?
O9A Al1 O10A C33A -40.2(9) . . . . ?
F9A C32A C29 O9A -42.9(8) . . . . ?
F9A C32A C29 C31A -161.7(6) . . . . ?
F9A C32A C29 C30A 78.9(8) . . . . ?
F7A C32A C29 O9A -163.4(6) . . . . ?
F7A C32A C29 C31A 77.8(8) . . . . ?
F7A C32A C29 C30A -41.7(9) . . . . ?
F8A C32A C29 O9A 76.6(8) . . . . ?
F8A C32A C29 C31A -42.2(8) . . . . ?
F8A C32A C29 C30A -161.6(7) . . . . ?
F4A C31A C29 O9A 79.5(8) . . . . ?
F4A C31A C29 C32A -161.1(6) . . . . ?
F4A C31A C29 C30A -39.4(8) . . . . ?
F5A C31A C29 O9A -40.9(9) . . . . ?
F5A C31A C29 C32A 78.6(8) . . . . ?
F5A C31A C29 C30A -159.7(7) . . . . ?
F6A C31A C29 O9A -161.4(7) . . . . ?
F6A C31A C29 C32A -41.9(9) . . . . ?
F6A C31A C29 C30A 79.7(9) . . . . ?
F2A C30A C29 O9A -40.2(9) . . . . ?
F2A C30A C29 C32A -161.9(7) . . . . ?
F2A C30A C29 C31A 77.9(9) . . . . ?
F3A C30A C29 O9A -162.6(6) . . . . ?
F3A C30A C29 C32A 75.7(8) . . . . ?
F3A C30A C29 C31A -44.5(8) . . . . ?
F1A C30A C29 O9A 79.8(9) . . . . ?
F1A C30A C29 C32A -41.9(10) . . . . ?
F1A C30A C29 C31A -162.1(8) . . . . ?
C45A C46 C47A C48A 175(2) . . . . ?
C45A C46 C51A C50A -177(2) . . . . ?
C46 C47A C48A C49A 3.6(19) . . . . ?
C47A C46 C51A C50A -2(2) . . . . ?
C47A C48A C49A C50A -5(2) . . . . ?
C48A C49A C50A C51A 3(3) . . . . ?
C49A C50A C51A C46 0(3) . . . . ?
C51A C46 C47A C48A 0.2(19) . . . . ?
O12B Al1 O11B C37B -26(7) . . . . ?
O12B Al1 O9B C29 -160.9(19) . . . . ?
O12B Al1 O10B C33B -95(3) . . . . ?
F36B C44B C41B O12B -151(2) . . . . ?
F36B C44B C41B C43B 99(2) . . . . ?
F36B C44B C41B C42B -12(2) . . . . ?
F34B C44B C41B O12B 106.6(16) . . . . ?
F34B C44B C41B C43B -3.7(16) . . . . ?
F34B C44B C41B C42B -115.1(17) . . . . ?
F35B C44B C41B O12B -7(2) . . . . ?
F35B C44B C41B C43B -117.4(19) . . . . ?
F35B C44B C41B C42B 131(2) . . . . ?
F32B C43B C41B O12B 55(3) . . . . ?
F32B C43B C41B C44B 156.9(16) . . . . ?
F32B C43B C41B C42B -98(2) . . . . ?
F33B C43B C41B O12B -61(3) . . . . ?
F33B C43B C41B C44B 41(3) . . . . ?
F33B C43B C41B C42B 146(2) . . . . ?
F31B C43B C41B O12B 173(2) . . . . ?
F31B C43B C41B C44B -85(2) . . . . ?
F31B C43B C41B C42B 20(4) . . . . ?
F29B C42B C41B O12B -78(4) . . . . ?
F29B C42B C41B C44B 172.7(19) . . . . ?
F29B C42B C41B C43B 64(3) . . . . ?
F30B C42B C41B O12B 154(3) . . . . ?
F30B C42B C41B C44B 45(3) . . . . ?
F30B C42B C41B C43B -64(3) . . . . ?
F28B C42B C41B O12B 31(4) . . . . ?
F28B C42B C41B C44B -78(2) . . . . ?
F28B C42B C41B C43B 173(2) . . . . ?
O11B Al1 O12B C41B -169(4) . . . . ?
O11B Al1 O9B C29 88(2) . . . . ?
O11B Al1 O10B C33B 30(3) . . . . ?
O11B C37B C39B F24B -71(3) . . . . ?
O11B C37B C39B F22B 168(2) . . . . ?
O11B C37B C39B F23B 49(3) . . . . ?
O11B C37B C38B F20B 45(3) . . . . ?
O11B C37B C38B F21B -79(3) . . . . ?
O11B C37B C38B F19B 159(3) . . . . ?
O11B C37B C40B F27B -78(3) . . . . ?
O11B C37B C40B F25B 160(2) . . . . ?
O11B C37B C40B F26B 31(3) . . . . ?
C39B C37B C38B F20B 168(2) . . . . ?
C39B C37B C38B F21B 44(3) . . . . ?
C39B C37B C38B F19B -78(3) . . . . ?
C39B C37B C40B F27B 168(2) . . . . ?
C39B C37B C40B F25B 46(3) . . . . ?
C39B C37B C40B F26B -83(3) . . . . ?
C38B C37B C39B F24B 163.6(19) . . . . ?
C38B C37B C39B F22B 43(3) . . . . ?
C38B C37B C39B F23B -76(3) . . . . ?
C38B C37B C40B F27B 52(3) . . . . ?
C38B C37B C40B F25B -70(3) . . . . ?
C38B C37B C40B F26B 161(2) . . . . ?
C40B C37B C39B F24B 44(3) . . . . ?
C40B C37B C39B F22B -77(2) . . . . ?
C40B C37B C39B F23B 164.0(18) . . . . ?
C40B C37B C38B F20B -83(3) . . . . ?
C40B C37B C38B F21B 153(2) . . . . ?
C40B C37B C38B F19B 31(3) . . . . ?
O9B Al1 O12B C41B 75(4) . . . . ?
O9B Al1 O11B C37B 79(7) . . . . ?
O9B Al1 O10B C33B 158(3) . . . . ?
O9B C29 C32B F9B -67(2) . . . . ?
O9B C29 C32B F7B 163(2) . . . . ?
O9B C29 C32B F8B 42(2) . . . . ?
O9B C29 C31B F5B 24(3) . . . . ?
O9B C29 C31B F6B -90(2) . . . . ?
O9B C29 C31B F4B 161(2) . . . . ?
O9B C29 C30B F3B -66(3) . . . . ?
O9B C29 C30B F1B 164(3) . . . . ?
O9B C29 C30B F2B 33(3) . . . . ?
C32B C29 C31B F5B 162(3) . . . . ?
C32B C29 C31B F6B 49(3) . . . . ?
C32B C29 C31B F4B -60(3) . . . . ?
C32B C29 C30B F3B 169(2) . . . . ?
C32B C29 C30B F1B 38(3) . . . . ?
C32B C29 C30B F2B -92(2) . . . . ?
C31B C29 C32B F9B 155.6(19) . . . . ?
C31B C29 C32B F7B 26(3) . . . . ?
C31B C29 C32B F8B -96(2) . . . . ?
C31B C29 C30B F3B 57(3) . . . . ?
C31B C29 C30B F1B -74(4) . . . . ?
C31B C29 C30B F2B 156(3) . . . . ?
C30B C29 C32B F9B 56(2) . . . . ?
C30B C29 C32B F7B -74(2) . . . . ?
C30B C29 C32B F8B 164(2) . . . . ?
C30B C29 C31B F5B -98(3) . . . . ?
C30B C29 C31B F6B 149(2) . . . . ?
C30B C29 C31B F4B 40(3) . . . . ?
O10B Al1 O12B C41B -38(4) . . . . ?
O10B Al1 O11B C37B -155(6) . . . . ?
O10B Al1 O9B C29 -43(2) . . . . ?
O10B C33B C36B F18B -41(3) . . . . ?
O10B C33B C36B F16B -164(2) . . . . ?
O10B C33B C36B F17B 86(3) . . . . ?
O10B C33B C35B F14B 83(3) . . . . ?
O10B C33B C35B F15B -36(3) . . . . ?
O10B C33B C35B F13B -160(2) . . . . ?
O10B C33B C34B F11B -46(2) . . . . ?
O10B C33B C34B F12B -160(2) . . . . ?
O10B C33B C34B F10B 74(3) . . . . ?
C36B C33B C35B F14B -163(2) . . . . ?
C36B C33B C35B F15B 78(3) . . . . ?
C36B C33B C35B F13B -45(3) . . . . ?
C36B C33B C34B F11B -159(2) . . . . ?
C36B C33B C34B F12B 87(3) . . . . ?
C36B C33B C34B F10B -40(3) . . . . ?
C35B C33B C36B F18B -160(3) . . . . ?
C35B C33B C36B F16B 78(3) . . . . ?
C35B C33B C36B F17B -32(4) . . . . ?
C35B C33B C34B F11B 83(3) . . . . ?
C35B C33B C34B F12B -31(3) . . . . ?
C35B C33B C34B F10B -157(2) . . . . ?
C34B C33B C36B F18B 78(3) . . . . ?
C34B C33B C36B F16B -45(3) . . . . ?
C34B C33B C36B F17B -155(3) . . . . ?
C34B C33B C35B F14B -47(4) . . . . ?
C34B C33B C35B F15B -166(2) . . . . ?
C34B C33B C35B F13B 70(3) . . . . ?
C5B C1 C2 Mo1 -62.8(8) . . . . ?
C5B C1 C2 C3B -0.4(11) . . . . ?
C5B C4B C3B Mo1 62.5(13) . . . . ?
C5B C4B C3B C2 3(2) . . . . ?
C3B C4B C5B Mo1 -63.8(14) . . . . ?
C3B C4B C5B C1 -3(2) . . . . ?
C49B C48B C47B C46 0(3) . . . . ?
C49B C50B C51B C46 2(4) . . . . ?
C51B C46 C47B C48B -7(2) . . . . ?
C51B C50B C49B C48B -10(3) . . . . ?
C47B C46 C51B C50B 6(3) . . . . ?
C47B C48B C49B C50B 9(3) . . . . ?
C45B C46 C51B C50B 178(2) . . . . ?
C45B C46 C47B C48B -179(2) . . . . ?

loop_
_exptl_oxdiff_crystal_face_indexfrac_h
_exptl_oxdiff_crystal_face_indexfrac_k
_exptl_oxdiff_crystal_face_indexfrac_l
_exptl_oxdiff_crystal_face_x
_exptl_oxdiff_crystal_face_y
_exptl_oxdiff_crystal_face_z
7.5238 -8.6215 -8.1455 0.1090 0.4550 0.8838
-6.0748 -0.5973 -6.9764 -0.2077 -0.8658 0.4553
-8.4902 2.8078 -3.2187 -0.2325 -0.9698 0.0730
-9.4861 7.1541 3.6069 -0.1962 -0.8187 -0.5397
-8.8960 8.0735 5.8290 -0.1624 -0.6778 -0.7171
-6.3051 8.6076 9.3055 -0.0694 -0.2901 -0.9545
7.9145 -1.8432 4.3887 0.2290 0.9551 -0.1878
9.3619 -4.8273 0.4448 0.2290 0.9552 0.1872
-2.5543 -14.5291 0.4733 -0.8578 0.2057 0.4710
0.3084 -13.5360 -5.0688 -0.5590 0.1342 0.8182
5.8119 -0.8304 -12.1848 0.4832 -0.1157 0.8678
6.2802 5.0538 -11.2160 0.7800 -0.1869 0.5971
3.9770 13.6828 -3.6668 0.9482 -0.2274 -0.2218
2.2589 14.5744 0.1471 0.8334 -0.1999 -0.5153
-2.7641 10.2868 9.0373 0.1988 -0.0478 -0.9789
-5.8944 -9.2294 9.0565 -0.9265 0.2221 -0.3037
-5.3230 3.2898 11.9887 -0.3330 0.0797 -0.9396
9.6321 6.1144 -6.3581 0.9119 0.3233 0.2530
7.4967 10.3023 -0.7024 0.9043 0.3205 -0.2818
7.7542 -2.8067 -11.0388 0.4627 0.1642 0.8712
-7.5623 -9.9444 0.1519 -0.8796 -0.3646 0.3054
-8.9558 -8.3129 2.9553 -0.9224 -0.3824 0.0544
-9.9572 -4.1256 7.3854 -0.8493 -0.3521 -0.3934
-9.7480 -3.8053 0.0899 -0.6859 -0.7232 0.0813
-10.6639 -1.5079 3.0393 -0.6741 -0.7108 -0.2007
-10.5392 1.7778 6.6238 -0.5725 -0.6037 -0.5548
3.8802 8.0356 7.1875 0.4601 0.4850 -0.7437
10.8058 0.2510 -4.4943 0.6464 0.6817 0.3426
10.1202 3.1166 -1.0172 0.6881 0.7256 0.0066
8.6740 5.2043 1.9341 0.6625 0.6985 -0.2707
-9.5401 0.5947 -1.3718 -0.4301 -0.9025 0.0235
-10.1317 5.1305 4.9988 -0.3553 -0.7457 -0.5636
10.2729 -4.6496 -4.2758 0.3727 0.7822 0.4992
9.9245 -1.4503 0.2337 0.4287 0.8995 0.0843
7.9950 1.6854 4.2832 0.4097 0.8596 -0.3054
6.2389 -5.8497 5.6424 -0.0780 0.9875 -0.1373
6.8575 -10.4450 -6.7560 -0.0412 0.5206 0.8528
7.6497 -8.9878 1.0601 -0.0755 0.9554 0.2854
-5.9975 5.4079 -6.1191 0.0774 -0.9795 0.1858
-2.6362 0.0831 -10.0925 0.0594 -0.7532 0.6551
-7.8385 10.1605 1.9824 0.0668 -0.8452 -0.5302
-7.0014 10.5083 6.3945 0.0438 -0.5535 -0.8317
-1.2541 9.2182 -8.4730 0.5514 -0.8018 0.2304
-4.0999 13.8509 1.5093 0.4485 -0.6520 -0.6113
3.7015 0.7074 -12.4122 0.4562 -0.3500 0.8181
1.0876 -14.8414 0.5307 -0.6891 0.5283 0.4961
-1.9730 -9.8812 9.2543 -0.7630 0.5852 -0.2746
4.5738 6.7609 -11.0123 0.7739 -0.3689 0.5148
-8.2553 -7.6340 8.0665 -0.9491 -0.0749 -0.3060
-6.4745 -11.9898 2.8090 -0.9754 -0.0771 0.2066
